data_7133724
loop_
_publ_author_name
'Rajput, Sagrika'
'Sahoo, Rajata Kumar'
'M T, Nithya'
'Nembenna, Sharanappa'

_publ_section_title
;
 Zinc catalyzed chemoselective hydrofunctionalization of cyanamides.
;
_journal_issue 79
_journal_name_full 'Chemical communications (Cambridge, England)'
_journal_page_first 11148
_journal_page_last 11151
_journal_paper_doi 10.1039/d4cc03972f
_journal_volume 60
_journal_year 2024
_chemical_formula_moiety 'C94 H130 N14 Zn2, C6 H6'
_chemical_formula_sum 'C100 H136 N14 Zn2'
_chemical_formula_weight 1664.96
_space_group_crystal_system monoclinic
_space_group_IT_number 4
_space_group_name_Hall 'P 2yb'
_space_group_name_H-M_alt 'P 1 21 1'
_atom_sites_solution_hydrogens geom
_atom_sites_solution_primary iterative
_audit_creation_date 2024-05-20
_audit_creation_method
;
Olex2 1.5-ac5-021
(compiled 2022.02.15 svn.rf212a0ae for Rigaku Oxford Diffraction, GUI svn.r6439)
;
_audit_update_record
;
2024-05-22 deposited with the CCDC.	2024-09-11 downloaded from the CCDC.
;
_cell_angle_alpha 90
_cell_angle_beta 95.7890(10)
_cell_angle_gamma 90
_cell_formula_units_Z 2
_cell_length_a 12.7981(2)
_cell_length_b 26.9412(4)
_cell_length_c 13.2296(2)
_cell_measurement_reflns_used 23688
_cell_measurement_temperature 100.00(10)
_cell_measurement_theta_max 74.9660
_cell_measurement_theta_min 3.7180
_cell_volume 4538.25(12)
_computing_cell_refinement 'CrysAlisPro 1.171.42.89a (Rigaku OD, 2023)'
_computing_data_collection 'CrysAlisPro 1.171.42.89a (Rigaku OD, 2023)'
_computing_data_reduction 'CrysAlisPro 1.171.42.89a (Rigaku OD, 2023)'
_computing_molecular_graphics 'Olex2 1.5-ac5-021 (Dolomanov et al., 2009)'
_computing_publication_material 'Olex2 1.5-ac5-021 (Dolomanov et al., 2009)'
_computing_structure_refinement 'SHELXL 2014/7 (Sheldrick, 2015)'
_computing_structure_solution 'olex2.solve 1.5-ac5-021 (Bourhis et al., 2015)'
_diffrn_ambient_temperature 100.00(10)
_diffrn_detector_area_resol_mean 5.8140
_diffrn_detector_type 'Pilatus 200K'
_diffrn_measured_fraction_theta_full 0.997
_diffrn_measured_fraction_theta_max 0.974
_diffrn_measurement_details
;
List of Runs (angles in degrees, time in seconds):

  # Type    Start    End  Width  t~exp~   \w     \q     \k     \f   Frames
#--------------------------------------------------------------------------
  1  \w    -63.00  27.00   0.50    0.86    --  -38.50  79.00 101.00  180
  2  \w    -16.00  74.00   0.50    0.86    --   49.31 -79.00 -22.00  180
  3  \w     36.00 125.00   0.50    2.91    --  101.05 -79.00 -22.00  178
  4  \w    103.00 166.00   0.50    2.91    --  101.05  79.00 101.00  126
  5  \w    -42.00  28.00   0.50    0.86    --  -38.50  37.00-150.00  140
  6  \w    -42.00  28.00   0.50    0.86    --  -38.50  37.00 -90.00  140
  7  \w    -42.00  28.00   0.50    0.86    --  -38.50  37.00-180.00  140
  8  \w    103.00 166.00   0.50    2.91    --  101.05  77.00-120.00  126
  9  \w     97.00 164.00   0.50    2.91    --  101.05 125.00-150.00  134
 10  \w     37.00 106.00   0.50    2.91    --  101.05 -45.00 -30.00  138
 11  \w     33.00 106.00   0.50    2.91    --  101.05 -94.00-120.00  146
 12  \w     88.00 164.00   0.50    2.91    --  101.05  61.00  90.00  152
 13  \w     97.00 166.00   0.50    2.91    --  101.05  45.00 150.00  138
 14  \w     97.00 164.00   0.50    2.91    --  101.05 125.00 -60.00  134
 15  \w     93.00 170.00   0.50    2.91    --  101.05  15.00  30.00  154
 16  \w    105.00 131.00   0.50    2.91    --  101.05 125.00 -30.00   52
 17  \w    105.00 166.00   0.50    2.91    --  101.05  77.00  30.00  122
;
_diffrn_measurement_device 'four-circle diffractometer'
_diffrn_measurement_device_type 'SuperNova, Dual, Cu at home/near, Pilatus 200K'
_diffrn_measurement_method '\w scans'
_diffrn_radiation_type CuK\a
_diffrn_radiation_wavelength 1.54184
_diffrn_reflns_av_R_equivalents 0.0302
_diffrn_reflns_av_unetI/netI 0.0327
_diffrn_reflns_Laue_measured_fraction_full 0.997
_diffrn_reflns_Laue_measured_fraction_max 0.974
_diffrn_reflns_limit_h_max 15
_diffrn_reflns_limit_h_min -15
_diffrn_reflns_limit_k_max 33
_diffrn_reflns_limit_k_min -31
_diffrn_reflns_limit_l_max 16
_diffrn_reflns_limit_l_min -16
_diffrn_reflns_number 35783
_diffrn_reflns_point_group_measured_fraction_full 0.849
_diffrn_reflns_point_group_measured_fraction_max 0.815
_diffrn_reflns_theta_full 67.684
_diffrn_reflns_theta_max 75.071
_diffrn_reflns_theta_min 3.358
_exptl_absorpt_coefficient_mu 1.061
_exptl_absorpt_correction_T_max 1.00000
_exptl_absorpt_correction_T_min 0.53415
_exptl_absorpt_correction_type multi-scan
_exptl_absorpt_process_details
;
CrysAlisPro 1.171.42.89a (Rigaku Oxford Diffraction, 2023)
Empirical absorption correction using spherical harmonics,
implemented in SCALE3 ABSPACK scaling algorithm.
;
_exptl_crystal_colour 'metallic light colourless'
_exptl_crystal_colour_lustre metallic
_exptl_crystal_colour_modifier light
_exptl_crystal_colour_primary colourless
_exptl_crystal_density_diffrn 1.218
_exptl_crystal_description block
_exptl_crystal_F_000 1788
_exptl_crystal_preparation 'As per reaction scheme'
_exptl_crystal_recrystallization_method 'slow evaporation'
_exptl_crystal_size_max 0.2
_exptl_crystal_size_mid 0.18
_exptl_crystal_size_min 0.17
_refine_diff_density_max 0.732
_refine_diff_density_min -0.438
_refine_diff_density_rms 0.069
_refine_ls_abs_structure_details
;
 Flack x determined using 5287 quotients [(I+)-(I-)]/[(I+)+(I-)]
 (Parsons, Flack and Wagner, Acta Cryst. B69 (2013) 249-259).
;
_refine_ls_abs_structure_Flack 0.472(10)
_refine_ls_extinction_method none
_refine_ls_goodness_of_fit_ref 1.045
_refine_ls_hydrogen_treatment constr
_refine_ls_matrix_type full
_refine_ls_number_parameters 1041
_refine_ls_number_reflns 15258
_refine_ls_number_restraints 6
_refine_ls_restrained_S_all 1.047
_refine_ls_R_factor_all 0.0501
_refine_ls_R_factor_gt 0.0481
_refine_ls_shift/su_max 0.001
_refine_ls_shift/su_mean 0.000
_refine_ls_structure_factor_coef Fsqd
_refine_ls_weighting_details 'w=1/[\s^2^(Fo^2^)+(0.0718P)^2^+4.5435P] where P=(Fo^2^+2Fc^2^)/3'
_refine_ls_weighting_scheme calc
_refine_ls_wR_factor_gt 0.1293
_refine_ls_wR_factor_ref 0.1311
_reflns_Friedel_coverage 0.638
_reflns_Friedel_fraction_full 0.695
_reflns_Friedel_fraction_max 0.650
_reflns_number_gt 14565
_reflns_number_total 15258
_reflns_threshold_expression 'I > 2\s(I)'
_cod_data_source_file d4cc03972f3.cif
_cod_data_source_block sn-sr-c4-zn_auto
_cod_depositor_comments 'Adding full bibliography for 7133723--7133724.cif.'
_cod_database_code 7133724
_shelx_shelxl_version_number 2014/7
_shelx_space_group_comment
;
The symmetry employed for this shelxl refinement is uniquely defined
by the following loop, which should always be used as a source of
symmetry information in preference to the above space-group names.
They are only intended as comments.
;
_shelx_estimated_absorpt_t_max 0.840
_shelx_estimated_absorpt_t_min 0.816
_olex2_refinement_description
;
1. Fixed Uiso
 At 1.2 times of:
  All C(H) groups, All C(H,H) groups, All N(H) groups
 At 1.5 times of:
  All C(H,H,H) groups
2. Rigid bond restraints
 N8, C8
 with sigma for 1-2 distances of 0.01 and sigma for 1-3 distances of 0.01
 N6, C3
 with sigma for 1-2 distances of 0.01 and sigma for 1-3 distances of 0.01
3. Uiso/Uaniso restraints and constraints
Uanis(C02G) = Uanis(C02P) = Uanis(C014)
4. Rigid body (RIGU) restrains
 N8, C8
 with sigma for 1-2 distances of 0.004 and sigma for 1-3 distances of 0.004
5.a Secondary CH2 refined with riding coordinates:
 C00S(H00a,H00b), C010(H01a,H01b), C01C(H01g,H01h), C11(H6a,H6b), C01G(H01j,
 H01k), C01H(H01l,H01m), C01M(H01s,H01t), C01P(H01v,H01w), C01R(H01x,H01y),
 C01S(H01z,H), C01U(H01,Ha), C01V(H1,Hb), C024(H02a,H02b), C4(H11a,H11b),
 C02F(H02p,H02q), C02K(H02s,H02t), C02M(H02v,H02w), C02T(H10,Hk), C9(H4a,H4b),
 C6(H9a,H9b)
5.b Aromatic/amide H refined with riding coordinates:
 N4(H4), N5(H5), C3(H8), N13(H13), N14(H14), C00N(H00N), C00Y(H00Y),
 C00Z(H00Z), C013(H013), C015(H015), C018(H018), C019(H019), C01A(H01f),
 C01E(H01i), C01I(H01n), C01L(H01r), C01O(H01u), C01T(H16), C01Z(H3),
 C020(H020), C023(H023), C026(H026), C02C(H17), C02D(H02l), C02I(H02r),
 C02J(H18), C02L(H02u), C02N(H02x), C02P(H02z), C014(H014), C02G(H02), C02S(H9),
  C02Y(H19), C031(H031), C8(H3a), C038(H038)
5.c Fitted hexagon refined as free rotating group:
 C02P(C014,C02G,C01Q,C00F,C011)
5.d Idealised Me refined as rotating group:
 C016(H01c,H01d,H01e), C01K(H01o,H01p,H01q), C01X(H2,Hc,Hd), C5(H12a,H12b,
 H12c), C027(H02c,H02d,H02e), C029(H02f,H02g,H02h), C02A(H02i,H02j,H02k),
 C02E(H02m,H02n,H02o), C02O(H02y,He,Hf), C02Q(H6,Hg,Hh), C02R(H7,Hi,Hj),
 C02U(H11,Hl,Hm), C02X(H12,Hn,Ho), C02Z(H15,Hp,Hq), C12(H7a,H7b,H7c), C7(H10a,
 H10b,H10c), C033(H03a,H03b,H03c), C10(H5a,H5b,H5c), C036(H03d,H03e,H03f),
 C037(H03g,H03h,H03i)
;
_olex2_submission_special_instructions 'No special instructions were received'
_oxdiff_exptl_absorpt_empirical_details
;
Empirical correction (ABSPACK) includes:
- Absorption correction using spherical harmonics
- Frame scaling
;
_oxdiff_exptl_absorpt_empirical_full_max 1.818
_oxdiff_exptl_absorpt_empirical_full_min 0.720

loop_
_space_group_symop_operation_xyz
'x, y, z'
'-x, y+1/2, -z'

loop_
_atom_site_label
_atom_site_type_symbol
_atom_site_fract_x
_atom_site_fract_y
_atom_site_fract_z
_atom_site_U_iso_or_equiv
_atom_site_adp_type
_atom_site_occupancy
_atom_site_site_symmetry_order
_atom_site_calc_flag
_atom_site_refinement_flags_posn
_atom_site_refinement_flags_adp
_atom_site_refinement_flags_occupancy
_atom_site_disorder_assembly
_atom_site_disorder_group
Zn1 Zn 0.22580(4) 0.44847(2) 0.28017(4) 0.01650(15) Uani 1 1 d . . . . .
Zn2 Zn 0.27919(4) 0.54910(2) 0.21754(4) 0.01579(14) Uani 1 1 d . . . . .
N8 N 0.3100(3) 0.47884(15) 0.1696(3) 0.0149(8) Uani 1 1 d . U . . .
N11 N 0.3988(3) 0.59599(16) 0.2542(3) 0.0175(8) Uani 1 1 d . . . . .
N4 N 0.0368(3) 0.32161(16) 0.2275(3) 0.0175(8) Uani 1 1 d . . . . .
H4 H -0.0235 0.3346 0.2029 0.021 Uiso 1 1 calc R U . . .
N5 N 0.3306(3) 0.32061(16) 0.4439(3) 0.0175(8) Uani 1 1 d . . . . .
H5 H 0.3904 0.3322 0.4735 0.021 Uiso 1 1 calc R U . . .
N2 N 0.2999(3) 0.40004(16) 0.3795(3) 0.0183(8) Uani 1 1 d . . . . .
N6 N 0.1906(3) 0.51914(15) 0.3254(3) 0.0156(8) Uani 1 1 d . U . . .
N10 N 0.2074(3) 0.59737(16) 0.1184(3) 0.0173(8) Uani 1 1 d . . . . .
N12 N 0.3063(3) 0.66790(16) 0.1828(3) 0.0158(8) Uani 1 1 d . . . . .
C13 C 0.3864(3) 0.64476(19) 0.2360(3) 0.0145(9) Uani 1 1 d . . . . .
N3 N 0.1958(3) 0.32979(16) 0.3175(3) 0.0144(8) Uani 1 1 d . . . . .
C8 C 0.3550(4) 0.4673(2) 0.1019(5) 0.0360(13) Uani 1 1 d . U . . .
H8 H 0.3783 0.4947 0.0648 0.043 Uiso 1 1 calc R U . . .
C00E C 0.0469(3) 0.2699(2) 0.2257(3) 0.0175(9) Uani 1 1 d . . . . .
N13 N 0.1713(3) 0.67777(16) 0.0582(3) 0.0188(8) Uani 1 1 d . . . . .
H13 H 0.1129 0.6655 0.0271 0.023 Uiso 1 1 calc R U . . .
N14 N 0.4655(3) 0.67592(16) 0.2739(3) 0.0159(8) Uani 1 1 d . . . . .
H14 H 0.5249 0.6627 0.3003 0.019 Uiso 1 1 calc R U . . .
C2 C 0.2732(3) 0.35293(18) 0.3778(3) 0.0137(9) Uani 1 1 d . . . . .
N1 N 0.1044(3) 0.40178(16) 0.2489(3) 0.0174(8) Uani 1 1 d . . . . .
C00K C 0.4404(3) 0.7536(2) 0.3632(4) 0.0202(10) Uani 1 1 d . . . . .
C00L C 0.3043(3) 0.2705(2) 0.4700(4) 0.0192(10) Uani 1 1 d . . . . .
C00M C 0.5097(4) 0.5691(2) 0.4069(4) 0.0250(11) Uani 1 1 d . . . . .
C00N C 0.4427(4) 0.8316(2) 0.2745(5) 0.0298(12) Uani 1 1 d . . . . .
H00N H 0.4384 0.8668 0.2753 0.036 Uiso 1 1 calc R U . . .
C00O C 0.4979(3) 0.57967(19) 0.3021(4) 0.0186(9) Uani 1 1 d . . . . .
N7 N 0.0870(4) 0.5777(2) 0.3974(4) 0.0425(13) Uani 1 1 d . . . . .
C00Q C 0.2140(4) 0.7409(2) -0.0623(4) 0.0231(10) Uani 1 1 d . . . . .
C00R C 0.1864(4) 0.76534(19) 0.1118(4) 0.0228(10) Uani 1 1 d . . . . .
C00S C 0.3394(4) 0.2412(3) 0.2952(5) 0.0341(13) Uani 1 1 d . . . . .
H00A H 0.3964 0.2661 0.2993 0.041 Uiso 1 1 calc R U . . .
H00B H 0.2780 0.2558 0.2542 0.041 Uiso 1 1 calc R U . . .
C00T C -0.0761(4) 0.4246(2) 0.2761(5) 0.0313(12) Uani 1 1 d . . . . .
C14 C 0.2308(3) 0.64600(19) 0.1218(3) 0.0173(10) Uani 1 1 d . . . . .
C00V C 0.0365(4) 0.2418(2) 0.3143(4) 0.0206(10) Uani 1 1 d . . . . .
C00W C 0.4658(3) 0.7560(2) 0.1836(4) 0.0206(10) Uani 1 1 d . . . . .
C00X C 0.1934(3) 0.7279(2) 0.0371(4) 0.0184(10) Uani 1 1 d . . . . .
C00Y C 0.2038(4) 0.8145(2) 0.0859(5) 0.0323(13) Uani 1 1 d . . . . .
H00Y H 0.2006 0.8397 0.1356 0.039 Uiso 1 1 calc R U . . .
C00Z C 0.0439(4) 0.1905(2) 0.3079(5) 0.0323(13) Uani 1 1 d . . . . .
H00Z H 0.0373 0.1711 0.3668 0.039 Uiso 1 1 calc R U . . .
C010 C 0.0688(5) 0.4263(3) 0.0350(4) 0.0343(13) Uani 1 1 d . . . . .
H01A H 0.1218 0.4023 0.0649 0.041 Uiso 1 1 calc R U . . .
H01B H 0.1042 0.4588 0.0308 0.041 Uiso 1 1 calc R U . . .
C012 C 0.4565(3) 0.72986(18) 0.2728(4) 0.0164(9) Uani 1 1 d . . . . .
C013 C 0.6071(4) 0.5520(2) 0.4521(4) 0.0334(12) Uani 1 1 d . . . . .
H013 H 0.6166 0.5451 0.5228 0.040 Uiso 1 1 calc R U . . .
C015 C -0.1734(4) 0.4418(3) 0.2369(6) 0.0435(15) Uani 1 1 d . . . . .
H015 H -0.2273 0.4458 0.2806 0.052 Uiso 1 1 calc R U . . .
C016 C 0.1225(5) 0.7949(3) 0.2806(5) 0.0479(17) Uani 1 1 d . . . . .
H01C H 0.0670 0.8139 0.2415 0.072 Uiso 1 1 calc R U . . .
H01D H 0.1827 0.8166 0.2997 0.072 Uiso 1 1 calc R U . . .
H01E H 0.0959 0.7817 0.3420 0.072 Uiso 1 1 calc R U . . .
C017 C 0.0035(4) 0.4197(2) 0.2079(4) 0.0250(11) Uani 1 1 d . . . . .
C018 C 0.0690(5) 0.1945(2) 0.1313(5) 0.0354(14) Uani 1 1 d . . . . .
H018 H 0.0796 0.1782 0.0695 0.043 Uiso 1 1 calc R U . . .
C019 C 0.2258(5) 0.8271(2) -0.0105(5) 0.0392(14) Uani 1 1 d . . . . .
H019 H 0.2391 0.8608 -0.0262 0.047 Uiso 1 1 calc R U . . .
C01A C 0.5453(4) 0.4365(2) 0.5360(4) 0.0363(13) Uani 1 1 d . . . . .
H01F H 0.6192 0.4350 0.5340 0.044 Uiso 1 1 calc R U . . .
N9 N 0.3826(5) 0.4207(2) 0.0632(4) 0.0487(14) Uani 1 1 d . . . . .
C01C C 0.3088(5) 0.5807(2) -0.0571(4) 0.0372(14) Uani 1 1 d . . . . .
H01G H 0.3461 0.5656 0.0046 0.045 Uiso 1 1 calc R U . . .
H01H H 0.3193 0.6170 -0.0521 0.045 Uiso 1 1 calc R U . . .
C6 C 0.1413(4) 0.6227(2) 0.3725(5) 0.0311(12) Uani 1 1 d . . . . .
H6A H 0.0990 0.6397 0.3159 0.037 Uiso 1 1 calc R U . . .
H6B H 0.2093 0.6135 0.3482 0.037 Uiso 1 1 calc R U . . .
C01E C 0.4566(4) 0.8073(2) 0.1852(4) 0.0268(11) Uani 1 1 d . . . . .
H01I H 0.4598 0.8257 0.1244 0.032 Uiso 1 1 calc R U . . .
C01F C 0.3099(4) 0.2321(2) 0.4004(4) 0.0267(11) Uani 1 1 d . . . . .
C01G C 0.0113(4) 0.2659(2) 0.4109(4) 0.0280(12) Uani 1 1 d . . . . .
H01J H 0.0505 0.2975 0.4206 0.034 Uiso 1 1 calc R U . . .
H01K H 0.0338 0.2439 0.4690 0.034 Uiso 1 1 calc R U . . .
C01H C 0.4900(4) 0.7306(2) 0.0865(4) 0.0253(11) Uani 1 1 d . . . . .
H01L H 0.4531 0.6983 0.0803 0.030 Uiso 1 1 calc R U . . .
H01M H 0.4636 0.7514 0.0276 0.030 Uiso 1 1 calc R U . . .
C01I C 0.2659(4) 0.2128(3) 0.5995(5) 0.0343(13) Uani 1 1 d . . . . .
H01N H 0.2518 0.2062 0.6674 0.041 Uiso 1 1 calc R U . . .
C01J C 0.2828(4) 0.2616(2) 0.5708(4) 0.0250(11) Uani 1 1 d . . . . .
C01K C -0.1087(4) 0.2764(3) 0.4085(4) 0.0391(15) Uani 1 1 d . . . . .
H01O H -0.1302 0.2996 0.3534 0.059 Uiso 1 1 calc R U . . .
H01P H -0.1236 0.2908 0.4735 0.059 Uiso 1 1 calc R U . . .
H01Q H -0.1476 0.2452 0.3972 0.059 Uiso 1 1 calc R U . . .
C01L C 0.4350(4) 0.8049(2) 0.3639(4) 0.0264(11) Uani 1 1 d . . . . .
H01R H 0.4261 0.8220 0.4253 0.032 Uiso 1 1 calc R U . . .
C01M C 0.2203(4) 0.7039(2) -0.1467(4) 0.0304(12) Uani 1 1 d . . . . .
H01S H 0.1705 0.7137 -0.2055 0.036 Uiso 1 1 calc R U . . .
H01T H 0.1987 0.6709 -0.1235 0.036 Uiso 1 1 calc R U . . .
C01N C 0.4794(4) 0.4180(3) 0.4557(4) 0.0340(13) Uani 1 1 d . . . . .
C01O C -0.1176(4) 0.4488(2) 0.0719(5) 0.0376(14) Uani 1 1 d . . . . .
H01U H -0.1333 0.4578 0.0026 0.045 Uiso 1 1 calc R U . . .
C01P C 0.4304(4) 0.7228(2) 0.4581(4) 0.0284(12) Uani 1 1 d . . . . .
H01V H 0.3779 0.6965 0.4405 0.034 Uiso 1 1 calc R U . . .
H01W H 0.4987 0.7062 0.4769 0.034 Uiso 1 1 calc R U . . .
C01R C -0.0511(5) 0.4103(3) 0.3854(5) 0.0390(14) Uani 1 1 d . . . . .
H01X H 0.0116 0.4295 0.4127 0.047 Uiso 1 1 calc R U . . .
H01Y H -0.0310 0.3748 0.3874 0.047 Uiso 1 1 calc R U . . .
C01S C 0.0729(4) 0.2785(3) 0.0406(4) 0.0322(13) Uani 1 1 d . . . . .
H01Z H 0.0043 0.2945 0.0210 0.039 Uiso 1 1 calc R U . . .
H H 0.1241 0.3051 0.0606 0.039 Uiso 1 1 calc R U . . .
C01T C -0.2361(5) 0.4508(4) -0.2421(7) 0.058(2) Uani 1 1 d . . . . .
H16 H -0.2080 0.4194 -0.2574 0.070 Uiso 1 1 calc R U . . .
C01U C 0.5288(4) 0.3941(3) 0.3651(4) 0.0384(13) Uani 1 1 d . . . . .
H01 H 0.5952 0.3773 0.3900 0.046 Uiso 1 1 calc R U . . .
HA H 0.4802 0.3689 0.3323 0.046 Uiso 1 1 calc R U . . .
C01V C 0.2757(4) 0.3025(3) 0.6485(4) 0.0323(13) Uani 1 1 d . . . . .
H1 H 0.3024 0.3339 0.6219 0.039 Uiso 1 1 calc R U . . .
HB H 0.3202 0.2938 0.7116 0.039 Uiso 1 1 calc R U . . .
C01W C 0.0621(4) 0.2463(2) 0.1330(4) 0.0243(11) Uani 1 1 d . . . . .
C01X C 0.3998(5) 0.7496(3) 0.5504(4) 0.0415(15) Uani 1 1 d . . . . .
H2 H 0.3329 0.7668 0.5334 0.062 Uiso 1 1 calc R U . . .
HC H 0.4542 0.7739 0.5731 0.062 Uiso 1 1 calc R U . . .
HD H 0.3924 0.7256 0.6049 0.062 Uiso 1 1 calc R U . . .
C1 C 0.1163(4) 0.35365(18) 0.2657(3) 0.0160(9) Uani 1 1 d . . . . .
C01Z C 0.2286(4) 0.7910(2) -0.0847(5) 0.0366(14) Uani 1 1 d . . . . .
H3 H 0.2406 0.8004 -0.1518 0.044 Uiso 1 1 calc R U . . .
C020 C -0.1933(4) 0.4533(2) 0.1360(6) 0.0477(18) Uani 1 1 d . . . . .
H020 H -0.2612 0.4645 0.1104 0.057 Uiso 1 1 calc R U . . .
C12 C 0.4333(5) 0.3349(2) 0.1097(4) 0.0423(13) Uani 1 1 d . . . . .
H12A H 0.4306 0.3232 0.0393 0.063 Uiso 1 1 calc R U . . .
H12B H 0.4166 0.3073 0.1537 0.063 Uiso 1 1 calc R U . . .
H12C H 0.5040 0.3473 0.1315 0.063 Uiso 1 1 calc R U . . .
C022 C -0.0161(4) 0.4312(2) 0.1050(4) 0.0258(11) Uani 1 1 d . . . . .
C023 C 0.3993(5) 0.45734(19) 0.6267(4) 0.0362(12) Uani 1 1 d . . . . .
H023 H 0.3734 0.4711 0.6854 0.043 Uiso 1 1 calc R U . . .
C024 C 0.5645(4) 0.5823(3) 0.1285(5) 0.0380(14) Uani 1 1 d . . . . .
H02A H 0.5228 0.6131 0.1168 0.046 Uiso 1 1 calc R U . . .
H02B H 0.5227 0.5547 0.0958 0.046 Uiso 1 1 calc R U . . .
C025 C 0.3708(4) 0.41791(19) 0.4624(3) 0.0224(10) Uani 1 1 d . . . . .
C026 C 0.6773(4) 0.5557(2) 0.2900(5) 0.0368(14) Uani 1 1 d . . . . .
H026 H 0.7353 0.5513 0.2513 0.044 Uiso 1 1 calc R U . . .
C027 C 0.0297(5) 0.4091(3) -0.0738(5) 0.0433(16) Uani 1 1 d . . . . .
H02C H 0.0899 0.4047 -0.1131 0.065 Uiso 1 1 calc R U . . .
H02D H -0.0177 0.4342 -0.1066 0.065 Uiso 1 1 calc R U . . .
H02E H -0.0078 0.3775 -0.0705 0.065 Uiso 1 1 calc R U . . .
C028 C 0.5815(4) 0.5727(2) 0.2417(4) 0.0267(11) Uani 1 1 d . . . . .
C029 C 0.4492(6) 0.5924(3) 0.5790(4) 0.0417(15) Uani 1 1 d . . . . .
H02F H 0.4817 0.6253 0.5794 0.063 Uiso 1 1 calc R U . . .
H02G H 0.4989 0.5686 0.6133 0.063 Uiso 1 1 calc R U . . .
H02H H 0.3858 0.5938 0.6147 0.063 Uiso 1 1 calc R U . . .
C02A C 0.6049(4) 0.7224(3) 0.0849(4) 0.0356(13) Uani 1 1 d . . . . .
H02I H 0.6180 0.7060 0.0213 0.053 Uiso 1 1 calc R U . . .
H02J H 0.6310 0.7015 0.1425 0.053 Uiso 1 1 calc R U . . .
H02K H 0.6415 0.7544 0.0897 0.053 Uiso 1 1 calc R U . . .
C11 C 0.3545(5) 0.3761(2) 0.1167(5) 0.0359(13) Uani 1 1 d . . . . .
H11A H 0.2845 0.3645 0.0874 0.043 Uiso 1 1 calc R U . . .
H11B H 0.3498 0.3842 0.1890 0.043 Uiso 1 1 calc R U . . .
C02C C -0.2934(5) 0.4538(3) -0.1648(5) 0.0521(16) Uani 1 1 d . . . . .
H17 H -0.3074 0.4248 -0.1274 0.063 Uiso 1 1 calc R U . . .
C02D C 0.2905(4) 0.1838(2) 0.4351(5) 0.0375(14) Uani 1 1 d . . . . .
H02L H 0.2922 0.1568 0.3891 0.045 Uiso 1 1 calc R U . . .
C02E C 0.1629(5) 0.3097(4) 0.6723(6) 0.060(2) Uani 1 1 d . . . . .
H02M H 0.1202 0.3214 0.6113 0.090 Uiso 1 1 calc R U . . .
H02N H 0.1610 0.3343 0.7267 0.090 Uiso 1 1 calc R U . . .
H02O H 0.1349 0.2781 0.6943 0.090 Uiso 1 1 calc R U . . .
C02F C 0.4203(4) 0.5759(2) 0.4706(4) 0.0309(12) Uani 1 1 d . . . . .
H02P H 0.3818 0.5441 0.4719 0.037 Uiso 1 1 calc R U . . .
H02Q H 0.3714 0.6007 0.4369 0.037 Uiso 1 1 calc R U . . .
C02H C 0.3285(4) 0.4373(2) 0.5478(4) 0.0317(11) Uani 1 1 d . . . . .
C02I C 0.2690(4) 0.1743(3) 0.5333(5) 0.0403(15) Uani 1 1 d . . . . .
H02R H 0.2566 0.1413 0.5544 0.048 Uiso 1 1 calc R U . . .
C02J C -0.3328(5) 0.4991(2) -0.1386(4) 0.0454(13) Uani 1 1 d . . . . .
H18 H -0.3738 0.5019 -0.0828 0.054 Uiso 1 1 calc R U . . .
C02K C 0.2119(5) 0.4358(3) 0.5519(4) 0.0408(15) Uani 1 1 d . . . . .
H02S H 0.1783 0.4515 0.4891 0.049 Uiso 1 1 calc R U . . .
H02T H 0.1898 0.4006 0.5506 0.049 Uiso 1 1 calc R U . . .
C02L C 0.0606(5) 0.1666(2) 0.2176(5) 0.0388(15) Uani 1 1 d . . . . .
H02U H 0.0662 0.1315 0.2155 0.047 Uiso 1 1 calc R U . . .
C02M C 0.1570(4) 0.7518(2) 0.2155(4) 0.0282(12) Uani 1 1 d . . . . .
H02V H 0.2180 0.7353 0.2533 0.034 Uiso 1 1 calc R U . . .
H02W H 0.0991 0.7273 0.2071 0.034 Uiso 1 1 calc R U . . .
C02N C 0.6892(4) 0.5453(3) 0.3930(5) 0.0401(14) Uani 1 1 d . . . . .
H02X H 0.7547 0.5333 0.4236 0.048 Uiso 1 1 calc R U . . .
C02O C 0.3602(7) 0.5618(3) -0.1498(5) 0.065(2) Uani 1 1 d . . . . .
H02Y H 0.3299 0.5793 -0.2108 0.098 Uiso 1 1 calc R U . . .
HE H 0.3476 0.5261 -0.1580 0.098 Uiso 1 1 calc R U . . .
HF H 0.4360 0.5681 -0.1398 0.098 Uiso 1 1 calc R U . . .
C02P C 0.1325(3) 0.55150(16) -0.1426(2) 0.0484(10) Uani 1 1 d G . . . .
H02Z H 0.1650 0.5453 -0.2028 0.058 Uiso 1 1 calc R U . . .
C014 C 0.0260(3) 0.54211(16) -0.1402(2) 0.0484(10) Uani 1 1 d G . . . .
H014 H -0.0143 0.5295 -0.1989 0.058 Uiso 1 1 calc R U . . .
C02G C -0.0216(2) 0.55120(17) -0.0521(3) 0.0484(10) Uani 1 1 d G . . . .
H02 H -0.0944 0.5448 -0.0505 0.058 Uiso 1 1 calc R U . . .
C01Q C 0.0374(2) 0.56968(16) 0.0336(2) 0.0380(15) Uani 1 1 d G . . . .
C00F C 0.1439(2) 0.57907(15) 0.0313(2) 0.0245(11) Uani 1 1 d G . . . .
C011 C 0.1915(2) 0.56998(15) -0.0568(2) 0.0339(13) Uani 1 1 d G . . . .
C02Q C -0.1360(6) 0.4176(4) 0.4583(7) 0.072(3) Uani 1 1 d . . . . .
H6 H -0.1988 0.3986 0.4337 0.107 Uiso 1 1 calc R U . . .
HG H -0.1538 0.4529 0.4616 0.107 Uiso 1 1 calc R U . . .
HH H -0.1095 0.4059 0.5262 0.107 Uiso 1 1 calc R U . . .
C02R C 0.1692(7) 0.4603(4) 0.6408(5) 0.077(3) Uani 1 1 d . . . . .
H7 H 0.1907 0.4952 0.6441 0.116 Uiso 1 1 calc R U . . .
HI H 0.1966 0.4434 0.7036 0.116 Uiso 1 1 calc R U . . .
HJ H 0.0923 0.4582 0.6330 0.116 Uiso 1 1 calc R U . . .
C02S C 0.5051(5) 0.4569(2) 0.6181(4) 0.0401(13) Uani 1 1 d . . . . .
H9 H 0.5516 0.4711 0.6707 0.048 Uiso 1 1 calc R U . . .
C02T C -0.0143(4) 0.5740(2) 0.1317(4) 0.0370(12) Uani 1 1 d . . . . .
H10 H 0.0385 0.5675 0.1902 0.044 Uiso 1 1 calc R U . . .
HK H -0.0703 0.5487 0.1324 0.044 Uiso 1 1 calc R U . . .
C02U C 0.1071(6) 0.2530(4) -0.0517(5) 0.053(2) Uani 1 1 d . . . . .
H11 H 0.1111 0.2773 -0.1062 0.080 Uiso 1 1 calc R U . . .
HL H 0.0561 0.2271 -0.0743 0.080 Uiso 1 1 calc R U . . .
HM H 0.1763 0.2379 -0.0347 0.080 Uiso 1 1 calc R U . . .
C4 C -0.0186(4) 0.5825(2) 0.4305(5) 0.0458(14) Uani 1 1 d . . . . .
H4A H -0.0676 0.5603 0.3891 0.055 Uiso 1 1 calc R U . . .
H4B H -0.0435 0.6171 0.4194 0.055 Uiso 1 1 calc R U . . .
C9 C 0.4189(5) 0.4157(2) -0.0379(4) 0.0477(15) Uani 1 1 d . . . . .
H9A H 0.4430 0.4485 -0.0598 0.057 Uiso 1 1 calc R U . . .
H9B H 0.4800 0.3930 -0.0332 0.057 Uiso 1 1 calc R U . . .
C02X C 0.3296(6) 0.7003(4) -0.1803(5) 0.062(2) Uani 1 1 d . . . . .
H12 H 0.3310 0.6742 -0.2319 0.092 Uiso 1 1 calc R U . . .
HN H 0.3797 0.6921 -0.1218 0.092 Uiso 1 1 calc R U . . .
HO H 0.3488 0.7321 -0.2091 0.092 Uiso 1 1 calc R U . . .
C02Y C -0.2531(5) 0.5381(3) -0.2730(5) 0.0470(17) Uani 1 1 d . . . . .
H19 H -0.2375 0.5675 -0.3082 0.056 Uiso 1 1 calc R U . . .
C02Z C -0.0613(5) 0.6253(3) 0.1427(5) 0.0496(16) Uani 1 1 d . . . . .
H15 H -0.1115 0.6324 0.0835 0.074 Uiso 1 1 calc R U . . .
HP H -0.0052 0.6502 0.1473 0.074 Uiso 1 1 calc R U . . .
HQ H -0.0976 0.6264 0.2045 0.074 Uiso 1 1 calc R U . . .
C7 C 0.1610(5) 0.6574(2) 0.4564(5) 0.0503(15) Uani 1 1 d . . . . .
H7A H 0.2044 0.6849 0.4360 0.075 Uiso 1 1 calc R U . . .
H7B H 0.1977 0.6403 0.5150 0.075 Uiso 1 1 calc R U . . .
H7C H 0.0940 0.6705 0.4749 0.075 Uiso 1 1 calc R U . . .
C031 C -0.3113(5) 0.5404(2) -0.1956(4) 0.0444(13) Uani 1 1 d . . . . .
H031 H -0.3394 0.5716 -0.1785 0.053 Uiso 1 1 calc R U . . .
C10 C 0.3393(6) 0.3969(3) -0.1155(5) 0.0596(18) Uani 1 1 d . . . . .
H10A H 0.3707 0.3922 -0.1795 0.089 Uiso 1 1 calc R U . . .
H10B H 0.2815 0.4208 -0.1258 0.089 Uiso 1 1 calc R U . . .
H10C H 0.3125 0.3650 -0.0933 0.089 Uiso 1 1 calc R U . . .
C033 C 0.6652(5) 0.5876(3) 0.0774(5) 0.0503(17) Uani 1 1 d . . . . .
H03A H 0.6488 0.6009 0.0087 0.075 Uiso 1 1 calc R U . . .
H03B H 0.6986 0.5550 0.0735 0.075 Uiso 1 1 calc R U . . .
H03C H 0.7132 0.6103 0.1170 0.075 Uiso 1 1 calc R U . . .
C3 C 0.1261(5) 0.5290(2) 0.3678(4) 0.0348(12) Uani 1 1 d . U . . .
H3A H 0.0878 0.5015 0.3898 0.042 Uiso 1 1 calc R U . . .
C5 C -0.0191(5) 0.5693(3) 0.5420(5) 0.0560(17) Uani 1 1 d . . . . .
H5A H -0.0227 0.5331 0.5493 0.084 Uiso 1 1 calc R U . . .
H5B H -0.0802 0.5845 0.5687 0.084 Uiso 1 1 calc R U . . .
H5C H 0.0453 0.5816 0.5801 0.084 Uiso 1 1 calc R U . . .
C036 C 0.3750(6) 0.1962(3) 0.2396(5) 0.0535(19) Uani 1 1 d . . . . .
H03D H 0.3958 0.2063 0.1734 0.080 Uiso 1 1 calc R U . . .
H03E H 0.3172 0.1722 0.2297 0.080 Uiso 1 1 calc R U . . .
H03F H 0.4350 0.1808 0.2798 0.080 Uiso 1 1 calc R U . . .
C037 C 0.5501(5) 0.4336(2) 0.2888(4) 0.0430(13) Uani 1 1 d . . . . .
H03G H 0.5811 0.4183 0.2316 0.065 Uiso 1 1 calc R U . . .
H03H H 0.5990 0.4582 0.3213 0.065 Uiso 1 1 calc R U . . .
H03I H 0.4841 0.4500 0.2640 0.065 Uiso 1 1 calc R U . . .
C038 C -0.2142(5) 0.4915(3) -0.3032(5) 0.0496(15) Uani 1 1 d . . . . .
H038 H -0.1760 0.4880 -0.3607 0.059 Uiso 1 1 calc R U . . .

loop_
_atom_site_aniso_label
_atom_site_aniso_U_11
_atom_site_aniso_U_22
_atom_site_aniso_U_33
_atom_site_aniso_U_23
_atom_site_aniso_U_13
_atom_site_aniso_U_12
Zn1 0.0177(3) 0.0115(3) 0.0194(3) 0.0032(2) -0.0029(2) -0.0037(2)
Zn2 0.0173(3) 0.0118(3) 0.0175(3) 0.0022(2) -0.0018(2) -0.0034(2)
N8 0.0212(18) 0.004(2) 0.0171(17) 0.0043(14) -0.0114(15) -0.0027(14)
N11 0.0154(17) 0.016(2) 0.0202(18) 0.0012(16) -0.0036(14) -0.0022(16)
N4 0.0176(18) 0.014(2) 0.0204(19) -0.0003(16) -0.0022(15) -0.0019(16)
N5 0.0159(18) 0.012(2) 0.0229(19) 0.0045(16) -0.0043(15) -0.0023(16)
N2 0.0218(18) 0.013(2) 0.0189(18) 0.0024(16) -0.0045(15) -0.0012(16)
N6 0.0175(17) 0.005(2) 0.0224(19) 0.0043(15) -0.0077(14) -0.0050(14)
N10 0.0164(17) 0.017(2) 0.0177(18) -0.0010(16) -0.0040(14) -0.0062(16)
N12 0.0163(17) 0.011(2) 0.0200(18) 0.0020(15) 0.0013(14) -0.0043(15)
C13 0.014(2) 0.016(3) 0.0133(19) -0.0004(17) 0.0010(16) -0.0020(18)
N3 0.0157(17) 0.012(2) 0.0150(17) -0.0019(15) -0.0021(14) 0.0006(15)
C8 0.038(3) 0.007(2) 0.065(4) 0.010(2) 0.016(3) 0.002(2)
C00E 0.015(2) 0.015(3) 0.021(2) 0.0015(19) -0.0061(17) -0.0050(18)
N13 0.0181(18) 0.013(2) 0.0235(19) 0.0016(16) -0.0050(15) -0.0015(16)
N14 0.0138(17) 0.010(2) 0.0220(19) 0.0025(15) -0.0060(14) -0.0005(15)
C2 0.0132(19) 0.011(2) 0.017(2) -0.0005(17) 0.0003(16) -0.0030(17)
N1 0.0163(17) 0.010(2) 0.0257(19) 0.0016(16) 0.0003(15) 0.0003(15)
C00K 0.015(2) 0.019(3) 0.025(2) 0.001(2) -0.0049(17) -0.0018(19)
C00L 0.013(2) 0.013(3) 0.031(2) 0.0080(19) -0.0032(17) -0.0001(17)
C00M 0.026(2) 0.012(3) 0.034(3) 0.006(2) -0.009(2) -0.0040(19)
C00N 0.028(3) 0.012(3) 0.048(3) 0.004(2) -0.007(2) -0.002(2)
C00O 0.014(2) 0.010(2) 0.032(2) -0.0017(19) -0.0007(18) 0.0022(18)
N7 0.044(3) 0.023(3) 0.066(3) 0.000(2) 0.033(2) 0.003(2)
C00Q 0.018(2) 0.023(3) 0.027(2) 0.005(2) -0.0053(18) 0.003(2)
C00R 0.019(2) 0.008(2) 0.040(3) -0.008(2) -0.0016(19) 0.0032(18)
C00S 0.026(2) 0.031(3) 0.044(3) -0.011(3) -0.002(2) 0.003(2)
C00T 0.020(2) 0.012(3) 0.062(3) -0.007(2) 0.003(2) -0.0010(19)
C14 0.019(2) 0.014(3) 0.018(2) 0.0030(18) 0.0020(17) 0.0022(18)
C00V 0.021(2) 0.017(3) 0.022(2) 0.002(2) -0.0064(17) -0.007(2)
C00W 0.015(2) 0.019(3) 0.028(2) 0.003(2) -0.0009(18) -0.0003(19)
C00X 0.015(2) 0.014(3) 0.025(2) 0.0015(18) -0.0048(17) 0.0018(17)
C00Y 0.024(2) 0.014(3) 0.056(3) -0.004(2) -0.008(2) 0.003(2)
C00Z 0.027(3) 0.022(3) 0.045(3) 0.009(3) -0.010(2) -0.009(2)
C010 0.038(3) 0.033(3) 0.029(3) 0.008(2) -0.014(2) -0.011(2)
C012 0.016(2) 0.008(2) 0.025(2) -0.0017(18) -0.0014(17) -0.0002(17)
C013 0.034(3) 0.017(3) 0.045(3) 0.005(2) -0.014(2) -0.008(2)
C015 0.023(2) 0.021(3) 0.085(4) -0.015(3) 0.004(3) 0.000(2)
C016 0.042(3) 0.046(4) 0.055(4) -0.023(3) 0.002(3) 0.018(3)
C017 0.020(2) 0.011(2) 0.042(3) 0.000(2) -0.009(2) -0.0070(19)
C018 0.034(3) 0.026(3) 0.043(3) -0.014(3) -0.013(2) 0.005(3)
C019 0.031(3) 0.013(3) 0.071(4) 0.012(3) -0.007(3) -0.005(2)
C01A 0.039(3) 0.029(3) 0.038(3) 0.016(2) -0.013(2) -0.022(2)
N9 0.080(4) 0.018(3) 0.055(3) 0.005(2) 0.041(3) 0.008(2)
C01C 0.048(3) 0.038(4) 0.025(2) -0.003(2) 0.001(2) 0.022(3)
C6 0.030(3) 0.022(3) 0.043(3) -0.002(2) 0.013(2) 0.003(2)
C01E 0.027(2) 0.018(3) 0.033(3) 0.010(2) -0.008(2) -0.004(2)
C01F 0.013(2) 0.028(3) 0.038(3) 0.001(2) -0.0062(19) 0.003(2)
C01G 0.029(3) 0.032(3) 0.023(2) 0.006(2) 0.002(2) -0.006(2)
C01H 0.028(2) 0.028(3) 0.019(2) 0.001(2) -0.0005(19) -0.010(2)
C01I 0.028(3) 0.033(3) 0.040(3) 0.018(2) -0.006(2) -0.003(2)
C01J 0.020(2) 0.022(3) 0.031(2) 0.013(2) -0.0040(19) -0.004(2)
C01K 0.031(3) 0.056(5) 0.032(3) -0.001(3) 0.010(2) -0.012(3)
C01L 0.021(2) 0.020(3) 0.037(3) -0.013(2) -0.004(2) 0.003(2)
C01M 0.035(3) 0.033(3) 0.022(2) 0.008(2) -0.004(2) -0.004(2)
C01N 0.027(2) 0.044(3) 0.028(2) 0.009(2) -0.0102(19) -0.019(2)
C01O 0.034(3) 0.013(2) 0.059(3) 0.008(2) -0.028(2) -0.002(2)
C01P 0.025(3) 0.037(4) 0.023(2) 0.001(2) -0.0003(19) 0.000(2)
C01R 0.043(3) 0.029(3) 0.048(3) -0.016(3) 0.022(3) -0.008(2)
C01S 0.032(3) 0.042(4) 0.023(2) -0.004(2) 0.002(2) 0.000(3)
C01T 0.041(3) 0.040(4) 0.089(5) 0.012(4) -0.020(3) 0.001(3)
C01U 0.031(3) 0.048(4) 0.034(3) 0.006(3) -0.004(2) -0.012(3)
C01V 0.035(3) 0.039(4) 0.021(2) 0.006(2) -0.006(2) -0.002(2)
C01W 0.022(2) 0.026(3) 0.024(2) -0.011(2) -0.0044(18) 0.003(2)
C01X 0.041(3) 0.052(4) 0.032(3) -0.004(3) 0.007(2) -0.007(3)
C1 0.020(2) 0.010(2) 0.019(2) 0.0001(17) 0.0030(17) -0.0031(18)
C01Z 0.030(3) 0.025(3) 0.053(3) 0.024(3) -0.006(2) -0.001(2)
C020 0.016(2) 0.014(3) 0.109(6) -0.004(3) -0.013(3) 0.006(2)
C12 0.063(4) 0.025(3) 0.040(3) -0.002(2) 0.013(2) 0.013(3)
C022 0.022(2) 0.014(3) 0.039(3) 0.004(2) -0.0111(19) -0.0052(19)
C023 0.068(4) 0.014(3) 0.025(2) -0.0073(18) -0.007(2) 0.006(2)
C024 0.032(3) 0.041(4) 0.044(3) -0.014(3) 0.016(2) -0.009(2)
C025 0.034(2) 0.010(2) 0.021(2) 0.0040(18) -0.0067(18) -0.0026(19)
C026 0.022(2) 0.015(3) 0.073(4) -0.010(3) 0.003(2) 0.004(2)
C027 0.054(4) 0.036(4) 0.035(3) 0.010(3) -0.016(3) -0.015(3)
C028 0.023(2) 0.016(3) 0.042(3) -0.009(2) 0.008(2) -0.0002(19)
C029 0.060(4) 0.036(4) 0.028(3) 0.004(2) -0.007(2) -0.006(3)
C02A 0.030(3) 0.041(4) 0.035(3) -0.007(3) 0.005(2) -0.005(3)
C11 0.051(3) 0.016(3) 0.043(3) 0.004(2) 0.017(3) 0.002(3)
C02C 0.056(3) 0.039(4) 0.055(4) 0.008(3) -0.022(3) -0.008(3)
C02D 0.026(2) 0.015(3) 0.069(4) -0.007(3) -0.008(2) 0.002(2)
C02E 0.044(3) 0.090(7) 0.049(4) -0.031(4) 0.020(3) -0.022(4)
C02F 0.035(3) 0.033(3) 0.024(2) 0.009(2) -0.002(2) -0.009(2)
C02H 0.046(3) 0.020(3) 0.027(2) -0.0018(19) -0.010(2) 0.010(2)
C02I 0.030(3) 0.024(3) 0.064(4) 0.027(3) -0.008(2) -0.005(2)
C02J 0.058(3) 0.043(4) 0.034(3) -0.003(2) -0.003(2) -0.005(3)
C02K 0.046(3) 0.050(4) 0.026(2) -0.009(2) 0.002(2) 0.021(3)
C02L 0.040(3) 0.011(3) 0.061(4) -0.010(3) -0.018(3) 0.002(2)
C02M 0.026(2) 0.027(3) 0.032(2) -0.009(2) 0.001(2) 0.005(2)
C02N 0.024(2) 0.019(3) 0.072(4) -0.001(3) -0.021(2) 0.001(2)
C02O 0.096(5) 0.070(6) 0.033(3) 0.000(3) 0.022(3) 0.036(4)
C02P 0.069(2) 0.0250(18) 0.0433(17) 0.0002(15) -0.0344(17) -0.0042(17)
C014 0.069(2) 0.0250(18) 0.0433(17) 0.0002(15) -0.0344(17) -0.0042(17)
C02G 0.069(2) 0.0250(18) 0.0433(17) 0.0002(15) -0.0344(17) -0.0042(17)
C01Q 0.036(3) 0.036(3) 0.038(3) 0.013(2) -0.015(2) -0.019(2)
C00F 0.033(2) 0.013(2) 0.023(2) 0.0021(19) -0.0154(19) -0.004(2)
C011 0.058(3) 0.022(3) 0.019(2) -0.0077(19) -0.013(2) 0.009(2)
C02Q 0.071(5) 0.070(6) 0.080(5) 0.005(4) 0.042(4) 0.034(4)
C02R 0.077(5) 0.120(9) 0.035(3) -0.021(4) 0.004(3) 0.047(5)
C02S 0.048(3) 0.019(3) 0.046(3) 0.003(2) -0.028(2) -0.009(2)
C02T 0.023(2) 0.037(3) 0.049(3) 0.017(2) -0.009(2) -0.009(2)
C02U 0.045(3) 0.076(6) 0.041(3) -0.017(4) 0.014(3) -0.001(4)
C4 0.040(3) 0.034(3) 0.067(4) -0.001(3) 0.021(3) 0.004(2)
C9 0.075(4) 0.029(3) 0.043(3) 0.001(2) 0.029(3) 0.008(3)
C02X 0.073(5) 0.077(6) 0.041(3) -0.018(3) 0.032(3) -0.022(4)
C02Y 0.041(3) 0.042(4) 0.055(3) 0.011(3) -0.011(3) -0.007(3)
C02Z 0.048(3) 0.054(4) 0.048(3) 0.006(3) 0.009(3) -0.021(3)
C7 0.051(3) 0.035(3) 0.067(4) -0.017(3) 0.021(3) -0.008(3)
C031 0.053(3) 0.034(3) 0.044(3) -0.007(2) -0.011(2) -0.005(3)
C10 0.079(5) 0.059(5) 0.042(3) 0.003(3) 0.015(3) 0.019(4)
C033 0.048(3) 0.049(4) 0.058(4) -0.004(3) 0.026(3) 0.007(3)
C3 0.054(3) 0.015(3) 0.035(3) 0.010(2) 0.001(2) -0.015(2)
C5 0.065(4) 0.044(4) 0.065(4) -0.005(3) 0.035(3) -0.006(3)
C036 0.059(4) 0.056(5) 0.046(3) -0.013(3) 0.008(3) 0.024(4)
C037 0.043(3) 0.040(3) 0.047(3) 0.000(3) 0.007(2) -0.003(2)
C038 0.039(3) 0.048(4) 0.059(4) -0.013(3) -0.008(3) -0.001(3)

loop_
_atom_type_symbol
_atom_type_description
_atom_type_scat_dispersion_real
_atom_type_scat_dispersion_imag
_atom_type_scat_source
C C 0.0181 0.0091 'International Tables Vol C Tables 4.2.6.8 and 6.1.1.4'
H H 0.0000 0.0000 'International Tables Vol C Tables 4.2.6.8 and 6.1.1.4'
N N 0.0311 0.0180 'International Tables Vol C Tables 4.2.6.8 and 6.1.1.4'
Zn Zn -1.5491 0.6778 'International Tables Vol C Tables 4.2.6.8 and 6.1.1.4'

loop_
_geom_angle_atom_site_label_1
_geom_angle_atom_site_label_2
_geom_angle_atom_site_label_3
_geom_angle
_geom_angle_site_symmetry_1
_geom_angle_site_symmetry_3
_geom_angle_publ_flag
N8 Zn1 Zn2 44.20(12) . . ?
N2 Zn1 Zn2 132.31(12) . . ?
N2 Zn1 N8 118.14(16) . . ?
N2 Zn1 N6 120.70(16) . . ?
N6 Zn1 Zn2 44.92(11) . . ?
N6 Zn1 N8 89.09(16) . . ?
N1 Zn1 Zn2 135.83(12) . . ?
N1 Zn1 N8 123.29(15) . . ?
N1 Zn1 N2 91.83(17) . . ?
N1 Zn1 N6 116.83(16) . . ?
N8 Zn2 Zn1 44.84(11) . . ?
N8 Zn2 N6 89.34(16) . . ?
N11 Zn2 Zn1 134.99(12) . . ?
N11 Zn2 N8 119.44(16) . . ?
N11 Zn2 N6 122.38(15) . . ?
N6 Zn2 Zn1 44.53(12) . . ?
N10 Zn2 Zn1 132.82(11) . . ?
N10 Zn2 N8 119.16(16) . . ?
N10 Zn2 N11 92.19(16) . . ?
N10 Zn2 N6 117.18(16) . . ?
Zn2 N8 Zn1 90.97(17) . . ?
C8 N8 Zn1 141.0(4) . . ?
C8 N8 Zn2 127.9(4) . . ?
C13 N11 Zn2 120.0(3) . . ?
C13 N11 C00O 117.6(4) . . ?
C00O N11 Zn2 122.3(3) . . ?
C00E N4 H4 118.0 . . ?
C1 N4 H4 118.0 . . ?
C1 N4 C00E 124.0(4) . . ?
C2 N5 H5 116.0 . . ?
C2 N5 C00L 128.0(4) . . ?
C00L N5 H5 116.0 . . ?
C2 N2 Zn1 120.6(3) . . ?
C2 N2 C025 118.8(4) . . ?
C025 N2 Zn1 120.0(3) . . ?
Zn1 N6 Zn2 90.55(17) . . ?
C3 N6 Zn1 125.5(4) . . ?
C3 N6 Zn2 139.8(4) . . ?
C14 N10 Zn2 121.6(3) . . ?
C14 N10 C00F 118.1(4) . . ?
C00F N10 Zn2 119.3(3) . . ?
C14 N12 C13 125.6(4) . . ?
N11 C13 N14 117.7(4) . . ?
N12 C13 N11 128.3(4) . . ?
N12 C13 N14 113.9(4) . . ?
C1 N3 C2 123.6(4) . . ?
N8 C8 H8 113.5 . . ?
N8 C8 N9 132.9(5) . . ?
N9 C8 H8 113.5 . . ?
N4 C00E C00V 120.1(4) . . ?
N4 C00E C01W 119.0(4) . . ?
C01W C00E C00V 120.8(5) . . ?
C14 N13 H13 116.4 . . ?
C14 N13 C00X 127.3(4) . . ?
C00X N13 H13 116.4 . . ?
C13 N14 H14 118.2 . . ?
C13 N14 C012 123.5(4) . . ?
C012 N14 H14 118.2 . . ?
N2 C2 N5 118.2(4) . . ?
N2 C2 N3 128.8(4) . . ?
N3 C2 N5 112.9(4) . . ?
C017 N1 Zn1 121.0(3) . . ?
C1 N1 Zn1 120.4(3) . . ?
C1 N1 C017 118.6(4) . . ?
C012 C00K C01P 119.4(5) . . ?
C01L C00K C012 118.5(5) . . ?
C01L C00K C01P 122.1(5) . . ?
C01F C00L N5 120.6(4) . . ?
C01F C00L C01J 121.8(5) . . ?
C01J C00L N5 117.4(5) . . ?
C00O C00M C02F 121.0(4) . . ?
C013 C00M C00O 119.2(5) . . ?
C013 C00M C02F 119.8(5) . . ?
C01E C00N H00N 119.8 . . ?
C01E C00N C01L 120.5(5) . . ?
C01L C00N H00N 119.8 . . ?
C00M C00O N11 120.1(4) . . ?
C00M C00O C028 121.1(5) . . ?
C028 C00O N11 118.7(4) . . ?
C6 N7 C4 118.0(5) . . ?
C6 N7 C3 120.1(4) . . ?
C4 N7 C3 120.4(5) . . ?
C00X C00Q C01M 123.8(5) . . ?
C01Z C00Q C00X 118.6(5) . . ?
C01Z C00Q C01M 117.6(5) . . ?
C00X C00R C02M 120.2(5) . . ?
C00Y C00R C00X 118.7(5) . . ?
C00Y C00R C02M 121.1(5) . . ?
H00A C00S H00B 107.4 . . ?
C01F C00S H00A 108.3 . . ?
C01F C00S H00B 108.3 . . ?
C01F C00S C036 115.9(6) . . ?
C036 C00S H00A 108.3 . . ?
C036 C00S H00B 108.3 . . ?
C015 C00T C017 117.7(6) . . ?
C015 C00T C01R 123.1(5) . . ?
C017 C00T C01R 119.2(5) . . ?
N10 C14 N13 118.5(4) . . ?
N12 C14 N10 126.7(4) . . ?
N12 C14 N13 114.7(5) . . ?
C00E C00V C01G 121.6(5) . . ?
C00Z C00V C00E 117.9(5) . . ?
C00Z C00V C01G 120.4(5) . . ?
C012 C00W C01H 122.2(5) . . ?
C01E C00W C012 118.6(5) . . ?
C01E C00W C01H 119.2(5) . . ?
N13 C00X C00R 120.8(4) . . ?
C00Q C00X N13 118.7(5) . . ?
C00Q C00X C00R 120.3(5) . . ?
C00R C00Y H00Y 119.5 . . ?
C019 C00Y C00R 121.1(6) . . ?
C019 C00Y H00Y 119.5 . . ?
C00V C00Z H00Z 119.0 . . ?
C00V C00Z C02L 122.0(6) . . ?
C02L C00Z H00Z 119.0 . . ?
H01A C010 H01B 107.6 . . ?
C022 C010 H01A 108.7 . . ?
C022 C010 H01B 108.7 . . ?
C022 C010 C027 114.4(5) . . ?
C027 C010 H01A 108.7 . . ?
C027 C010 H01B 108.7 . . ?
C00K C012 N14 118.0(4) . . ?
C00W C012 N14 120.1(4) . . ?
C00W C012 C00K 121.9(5) . . ?
C00M C013 H013 120.2 . . ?
C02N C013 C00M 119.6(5) . . ?
C02N C013 H013 120.2 . . ?
C00T C015 H015 119.5 . . ?
C020 C015 C00T 120.9(6) . . ?
C020 C015 H015 119.5 . . ?
H01C C016 H01D 109.5 . . ?
H01C C016 H01E 109.5 . . ?
H01D C016 H01E 109.5 . . ?
C02M C016 H01C 109.5 . . ?
C02M C016 H01D 109.5 . . ?
C02M C016 H01E 109.5 . . ?
N1 C017 C00T 117.5(5) . . ?
C022 C017 N1 120.8(5) . . ?
C022 C017 C00T 121.7(5) . . ?
C01W C018 H018 119.4 . . ?
C02L C018 H018 119.4 . . ?
C02L C018 C01W 121.3(6) . . ?
C00Y C019 H019 119.8 . . ?
C00Y C019 C01Z 120.4(6) . . ?
C01Z C019 H019 119.8 . . ?
C01N C01A H01F 119.7 . . ?
C02S C01A H01F 119.7 . . ?
C02S C01A C01N 120.5(5) . . ?
C8 N9 C11 118.3(4) . . ?
C8 N9 C9 121.8(5) . . ?
C11 N9 C9 118.8(5) . . ?
H01G C01C H01H 107.4 . . ?
C02O C01C H01G 108.3 . . ?
C02O C01C H01H 108.3 . . ?
C011 C01C H01G 108.3 . . ?
C011 C01C H01H 108.3 . . ?
C011 C01C C02O 116.1(5) . . ?
N7 C6 H6A 108.7 . . ?
N7 C6 H6B 108.7 . . ?
N7 C6 C7 114.4(5) . . ?
H6A C6 H6B 107.6 . . ?
C7 C6 H6A 108.7 . . ?
C7 C6 H6B 108.7 . . ?
C00N C01E C00W 120.3(5) . . ?
C00N C01E H01I 119.8 . . ?
C00W C01E H01I 119.8 . . ?
C00L C01F C00S 121.8(5) . . ?
C00L C01F C02D 116.7(5) . . ?
C02D C01F C00S 121.5(6) . . ?
C00V C01G H01J 109.4 . . ?
C00V C01G H01K 109.4 . . ?
C00V C01G C01K 111.0(4) . . ?
H01J C01G H01K 108.0 . . ?
C01K C01G H01J 109.4 . . ?
C01K C01G H01K 109.4 . . ?
C00W C01H H01L 109.3 . . ?
C00W C01H H01M 109.3 . . ?
H01L C01H H01M 108.0 . . ?
C02A C01H C00W 111.5(4) . . ?
C02A C01H H01L 109.3 . . ?
C02A C01H H01M 109.3 . . ?
C01J C01I H01N 119.0 . . ?
C02I C01I H01N 119.0 . . ?
C02I C01I C01J 121.9(6) . . ?
C00L C01J C01V 123.3(5) . . ?
C01I C01J C00L 118.1(6) . . ?
C01I C01J C01V 118.6(5) . . ?
C01G C01K H01O 109.5 . . ?
C01G C01K H01P 109.5 . . ?
C01G C01K H01Q 109.5 . . ?
H01O C01K H01P 109.5 . . ?
H01O C01K H01Q 109.5 . . ?
H01P C01K H01Q 109.5 . . ?
C00K C01L C00N 120.1(5) . . ?
C00K C01L H01R 120.0 . . ?
C00N C01L H01R 120.0 . . ?
C00Q C01M H01S 109.1 . . ?
C00Q C01M H01T 109.1 . . ?
C00Q C01M C02X 112.4(5) . . ?
H01S C01M H01T 107.9 . . ?
C02X C01M H01S 109.1 . . ?
C02X C01M H01T 109.1 . . ?
C01A C01N C01U 118.7(5) . . ?
C01A C01N C025 119.0(5) . . ?
C025 C01N C01U 122.1(4) . . ?
C020 C01O H01U 119.0 . . ?
C020 C01O C022 122.0(6) . . ?
C022 C01O H01U 119.0 . . ?
C00K C01P H01V 108.0 . . ?
C00K C01P H01W 108.0 . . ?
H01V C01P H01W 107.2 . . ?
C01X C01P C00K 117.3(6) . . ?
C01X C01P H01V 108.0 . . ?
C01X C01P H01W 108.0 . . ?
C00T C01R H01X 107.7 . . ?
C00T C01R H01Y 107.7 . . ?
C00T C01R C02Q 118.5(6) . . ?
H01X C01R H01Y 107.1 . . ?
C02Q C01R H01X 107.7 . . ?
C02Q C01R H01Y 107.7 . . ?
H01Z C01S H 107.3 . . ?
C01W C01S H01Z 108.1 . . ?
C01W C01S H 108.1 . . ?
C02U C01S H01Z 108.1 . . ?
C02U C01S H 108.1 . . ?
C02U C01S C01W 116.8(6) . . ?
C02C C01T H16 118.1 . . ?
C02C C01T C038 123.8(8) . . ?
C038 C01T H16 118.1 . . ?
C01N C01U H01 109.7 . . ?
C01N C01U HA 109.7 . . ?
H01 C01U HA 108.2 . . ?
C037 C01U C01N 109.8(6) . . ?
C037 C01U H01 109.7 . . ?
C037 C01U HA 109.7 . . ?
C01J C01V H1 109.5 . . ?
C01J C01V HB 109.5 . . ?
C01J C01V C02E 110.9(5) . . ?
H1 C01V HB 108.0 . . ?
C02E C01V H1 109.5 . . ?
C02E C01V HB 109.5 . . ?
C00E C01W C01S 118.3(5) . . ?
C018 C01W C00E 118.6(5) . . ?
C018 C01W C01S 123.1(5) . . ?
C01P C01X H2 109.5 . . ?
C01P C01X HC 109.5 . . ?
C01P C01X HD 109.5 . . ?
H2 C01X HC 109.5 . . ?
H2 C01X HD 109.5 . . ?
HC C01X HD 109.5 . . ?
N3 C1 N4 112.3(4) . . ?
N1 C1 N4 118.8(4) . . ?
N1 C1 N3 128.9(4) . . ?
C00Q C01Z H3 119.6 . . ?
C019 C01Z C00Q 120.9(6) . . ?
C019 C01Z H3 119.6 . . ?
C015 C020 H020 119.5 . . ?
C01O C020 C015 121.0(5) . . ?
C01O C020 H020 119.5 . . ?
H12A C12 H12B 109.5 . . ?
H12A C12 H12C 109.5 . . ?
H12B C12 H12C 109.5 . . ?
C11 C12 H12A 109.5 . . ?
C11 C12 H12B 109.5 . . ?
C11 C12 H12C 109.5 . . ?
C017 C022 C010 120.8(5) . . ?
C017 C022 C01O 116.6(5) . . ?
C01O C022 C010 122.6(5) . . ?
C02H C023 H023 120.0 . . ?
C02S C023 H023 120.0 . . ?
C02S C023 C02H 120.0(5) . . ?
H02A C024 H02B 107.6 . . ?
C028 C024 H02A 108.7 . . ?
C028 C024 H02B 108.7 . . ?
C028 C024 C033 114.3(5) . . ?
C033 C024 H02A 108.7 . . ?
C033 C024 H02B 108.7 . . ?
C01N C025 N2 120.5(4) . . ?
C01N C025 C02H 121.0(4) . . ?
C02H C025 N2 118.4(4) . . ?
C028 C026 H026 119.4 . . ?
C02N C026 H026 119.4 . . ?
C02N C026 C028 121.2(5) . . ?
C010 C027 H02C 109.5 . . ?
C010 C027 H02D 109.5 . . ?
C010 C027 H02E 109.5 . . ?
H02C C027 H02D 109.5 . . ?
H02C C027 H02E 109.5 . . ?
H02D C027 H02E 109.5 . . ?
C00O C028 C024 119.7(5) . . ?
C026 C028 C00O 117.7(5) . . ?
C026 C028 C024 122.6(5) . . ?
H02F C029 H02G 109.5 . . ?
H02F C029 H02H 109.5 . . ?
H02G C029 H02H 109.5 . . ?
C02F C029 H02F 109.5 . . ?
C02F C029 H02G 109.5 . . ?
C02F C029 H02H 109.5 . . ?
C01H C02A H02I 109.5 . . ?
C01H C02A H02J 109.5 . . ?
C01H C02A H02K 109.5 . . ?
H02I C02A H02J 109.5 . . ?
H02I C02A H02K 109.5 . . ?
H02J C02A H02K 109.5 . . ?
N9 C11 C12 112.2(5) . . ?
N9 C11 H11A 109.2 . . ?
N9 C11 H11B 109.2 . . ?
C12 C11 H11A 109.2 . . ?
C12 C11 H11B 109.2 . . ?
H11A C11 H11B 107.9 . . ?
C01T C02C H17 120.2 . . ?
C01T C02C C02J 119.6(7) . . ?
C02J C02C H17 120.2 . . ?
C01F C02D H02L 118.8 . . ?
C02I C02D C01F 122.4(6) . . ?
C02I C02D H02L 118.8 . . ?
C01V C02E H02M 109.5 . . ?
C01V C02E H02N 109.5 . . ?
C01V C02E H02O 109.5 . . ?
H02M C02E H02N 109.5 . . ?
H02M C02E H02O 109.5 . . ?
H02N C02E H02O 109.5 . . ?
C00M C02F C029 116.2(5) . . ?
C00M C02F H02P 108.2 . . ?
C00M C02F H02Q 108.2 . . ?
C029 C02F H02P 108.2 . . ?
C029 C02F H02Q 108.2 . . ?
H02P C02F H02Q 107.4 . . ?
C023 C02H C02K 123.3(5) . . ?
C025 C02H C023 117.7(5) . . ?
C025 C02H C02K 119.0(4) . . ?
C01I C02I C02D 119.1(6) . . ?
C01I C02I H02R 120.5 . . ?
C02D C02I H02R 120.5 . . ?
C02C C02J H18 120.8 . . ?
C02C C02J C031 118.5(6) . . ?
C031 C02J H18 120.8 . . ?
C02H C02K H02S 108.0 . . ?
C02H C02K H02T 108.0 . . ?
H02S C02K H02T 107.2 . . ?
C02R C02K C02H 117.3(6) . . ?
C02R C02K H02S 108.0 . . ?
C02R C02K H02T 108.0 . . ?
C00Z C02L H02U 120.3 . . ?
C018 C02L C00Z 119.3(6) . . ?
C018 C02L H02U 120.3 . . ?
C00R C02M C016 116.1(6) . . ?
C00R C02M H02V 108.3 . . ?
C00R C02M H02W 108.3 . . ?
C016 C02M H02V 108.3 . . ?
C016 C02M H02W 108.3 . . ?
H02V C02M H02W 107.4 . . ?
C013 C02N C026 121.1(5) . . ?
C013 C02N H02X 119.5 . . ?
C026 C02N H02X 119.5 . . ?
C01C C02O H02Y 109.5 . . ?
C01C C02O HE 109.5 . . ?
C01C C02O HF 109.5 . . ?
H02Y C02O HE 109.5 . . ?
H02Y C02O HF 109.5 . . ?
HE C02O HF 109.5 . . ?
C014 C02P H02Z 120.0 . . ?
C014 C02P C011 120.0 . . ?
C011 C02P H02Z 120.0 . . ?
C02P C014 H014 120.0 . . ?
C02G C014 C02P 120.0 . . ?
C02G C014 H014 120.0 . . ?
C014 C02G H02 120.0 . . ?
C01Q C02G C014 120.0 . . ?
C01Q C02G H02 120.0 . . ?
C02G C01Q C00F 120.0 . . ?
C02G C01Q C02T 118.5(3) . . ?
C00F C01Q C02T 121.2(3) . . ?
C01Q C00F N10 121.6(3) . . ?
C01Q C00F C011 120.0 . . ?
C011 C00F N10 118.4(3) . . ?
C02P C011 C01C 121.2(3) . . ?
C00F C011 C01C 118.8(3) . . ?
C00F C011 C02P 120.0 . . ?
C01R C02Q H6 109.5 . . ?
C01R C02Q HG 109.5 . . ?
C01R C02Q HH 109.5 . . ?
H6 C02Q HG 109.5 . . ?
H6 C02Q HH 109.5 . . ?
HG C02Q HH 109.5 . . ?
C02K C02R H7 109.5 . . ?
C02K C02R HI 109.5 . . ?
C02K C02R HJ 109.5 . . ?
H7 C02R HI 109.5 . . ?
H7 C02R HJ 109.5 . . ?
HI C02R HJ 109.5 . . ?
C01A C02S C023 121.7(4) . . ?
C01A C02S H9 119.2 . . ?
C023 C02S H9 119.2 . . ?
C01Q C02T H10 109.4 . . ?
C01Q C02T HK 109.4 . . ?
C01Q C02T C02Z 111.3(4) . . ?
H10 C02T HK 108.0 . . ?
C02Z C02T H10 109.4 . . ?
C02Z C02T HK 109.4 . . ?
C01S C02U H11 109.5 . . ?
C01S C02U HL 109.5 . . ?
C01S C02U HM 109.5 . . ?
H11 C02U HL 109.5 . . ?
H11 C02U HM 109.5 . . ?
HL C02U HM 109.5 . . ?
N7 C4 H4A 109.4 . . ?
N7 C4 H4B 109.4 . . ?
N7 C4 C5 111.3(5) . . ?
H4A C4 H4B 108.0 . . ?
C5 C4 H4A 109.4 . . ?
C5 C4 H4B 109.4 . . ?
N9 C9 H9A 108.7 . . ?
N9 C9 H9B 108.7 . . ?
H9A C9 H9B 107.6 . . ?
C10 C9 N9 114.2(6) . . ?
C10 C9 H9A 108.7 . . ?
C10 C9 H9B 108.7 . . ?
C01M C02X H12 109.5 . . ?
C01M C02X HN 109.5 . . ?
C01M C02X HO 109.5 . . ?
H12 C02X HN 109.5 . . ?
H12 C02X HO 109.5 . . ?
HN C02X HO 109.5 . . ?
C031 C02Y H19 120.1 . . ?
C031 C02Y C038 119.8(7) . . ?
C038 C02Y H19 120.1 . . ?
C02T C02Z H15 109.5 . . ?
C02T C02Z HP 109.5 . . ?
C02T C02Z HQ 109.5 . . ?
H15 C02Z HP 109.5 . . ?
H15 C02Z HQ 109.5 . . ?
HP C02Z HQ 109.5 . . ?
C6 C7 H7A 109.5 . . ?
C6 C7 H7B 109.5 . . ?
C6 C7 H7C 109.5 . . ?
H7A C7 H7B 109.5 . . ?
H7A C7 H7C 109.5 . . ?
H7B C7 H7C 109.5 . . ?
C02J C031 H031 118.7 . . ?
C02Y C031 C02J 122.6(7) . . ?
C02Y C031 H031 118.7 . . ?
C9 C10 H10A 109.5 . . ?
C9 C10 H10B 109.5 . . ?
C9 C10 H10C 109.5 . . ?
H10A C10 H10B 109.5 . . ?
H10A C10 H10C 109.5 . . ?
H10B C10 H10C 109.5 . . ?
C024 C033 H03A 109.5 . . ?
C024 C033 H03B 109.5 . . ?
C024 C033 H03C 109.5 . . ?
H03A C033 H03B 109.5 . . ?
H03A C033 H03C 109.5 . . ?
H03B C033 H03C 109.5 . . ?
N6 C3 N7 131.1(5) . . ?
N6 C3 H3A 114.4 . . ?
N7 C3 H3A 114.4 . . ?
C4 C5 H5A 109.5 . . ?
C4 C5 H5B 109.5 . . ?
C4 C5 H5C 109.5 . . ?
H5A C5 H5B 109.5 . . ?
H5A C5 H5C 109.5 . . ?
H5B C5 H5C 109.5 . . ?
C00S C036 H03D 109.5 . . ?
C00S C036 H03E 109.5 . . ?
C00S C036 H03F 109.5 . . ?
H03D C036 H03E 109.5 . . ?
H03D C036 H03F 109.5 . . ?
H03E C036 H03F 109.5 . . ?
C01U C037 H03G 109.5 . . ?
C01U C037 H03H 109.5 . . ?
C01U C037 H03I 109.5 . . ?
H03G C037 H03H 109.5 . . ?
H03G C037 H03I 109.5 . . ?
H03H C037 H03I 109.5 . . ?
C01T C038 C02Y 115.6(7) . . ?
C01T C038 H038 122.2 . . ?
C02Y C038 H038 122.2 . . ?

loop_
_geom_bond_atom_site_label_1
_geom_bond_atom_site_label_2
_geom_bond_distance
_geom_bond_site_symmetry_2
_geom_bond_publ_flag
Zn1 Zn2 2.9356(6) . ?
Zn1 N8 2.070(4) . ?
Zn1 N2 2.019(4) . ?
Zn1 N6 2.059(4) . ?
Zn1 N1 2.010(4) . ?
Zn2 N8 2.047(4) . ?
Zn2 N11 2.006(4) . ?
Zn2 N6 2.073(4) . ?
Zn2 N10 2.004(4) . ?
N8 C8 1.156(7) . ?
N11 C13 1.342(7) . ?
N11 C00O 1.429(6) . ?
N4 H4 0.8800 . ?
N4 C00E 1.400(7) . ?
N4 C1 1.389(6) . ?
N5 H5 0.8800 . ?
N5 C2 1.391(6) . ?
N5 C00L 1.441(6) . ?
N2 C2 1.314(7) . ?
N2 C025 1.434(6) . ?
N6 C3 1.078(7) . ?
N10 C14 1.344(7) . ?
N10 C00F 1.428(4) . ?
N12 C13 1.339(6) . ?
N12 C14 1.332(6) . ?
C13 N14 1.370(6) . ?
N3 C2 1.358(6) . ?
N3 C1 1.334(6) . ?
C8 H8 0.9500 . ?
C8 N9 1.414(7) . ?
C00E C00V 1.412(7) . ?
C00E C01W 1.412(7) . ?
N13 H13 0.8800 . ?
N13 C14 1.376(6) . ?
N13 C00X 1.415(7) . ?
N14 H14 0.8800 . ?
N14 C012 1.458(6) . ?
N1 C017 1.433(6) . ?
N1 C1 1.322(7) . ?
C00K C012 1.391(7) . ?
C00K C01L 1.383(8) . ?
C00K C01P 1.521(7) . ?
C00L C01F 1.393(8) . ?
C00L C01J 1.408(7) . ?
C00M C00O 1.409(7) . ?
C00M C013 1.404(7) . ?
C00M C02F 1.499(8) . ?
C00N H00N 0.9500 . ?
C00N C01E 1.379(9) . ?
C00N C01L 1.396(8) . ?
C00O C028 1.412(7) . ?
N7 C6 1.453(8) . ?
N7 C4 1.468(7) . ?
N7 C3 1.471(8) . ?
C00Q C00X 1.411(7) . ?
C00Q C01M 1.506(8) . ?
C00Q C01Z 1.398(8) . ?
C00R C00X 1.421(7) . ?
C00R C00Y 1.391(8) . ?
C00R C02M 1.503(8) . ?
C00S H00A 0.9900 . ?
C00S H00B 0.9900 . ?
C00S C01F 1.499(8) . ?
C00S C036 1.512(9) . ?
C00T C015 1.380(8) . ?
C00T C017 1.434(8) . ?
C00T C01R 1.499(9) . ?
C00V C00Z 1.389(9) . ?
C00V C01G 1.497(7) . ?
C00W C012 1.389(7) . ?
C00W C01E 1.385(8) . ?
C00W C01H 1.515(7) . ?
C00Y H00Y 0.9500 . ?
C00Y C019 1.376(9) . ?
C00Z H00Z 0.9500 . ?
C00Z C02L 1.391(9) . ?
C010 H01A 0.9900 . ?
C010 H01B 0.9900 . ?
C010 C022 1.503(9) . ?
C010 C027 1.546(8) . ?
C013 H013 0.9500 . ?
C013 C02N 1.383(9) . ?
C015 H015 0.9500 . ?
C015 C020 1.369(11) . ?
C016 H01C 0.9800 . ?
C016 H01D 0.9800 . ?
C016 H01E 0.9800 . ?
C016 C02M 1.536(8) . ?
C017 C022 1.393(8) . ?
C018 H018 0.9500 . ?
C018 C01W 1.396(9) . ?
C018 C02L 1.381(10) . ?
C019 H019 0.9500 . ?
C019 C01Z 1.385(10) . ?
C01A H01F 0.9500 . ?
C01A C01N 1.381(7) . ?
C01A C02S 1.363(9) . ?
N9 C11 1.458(8) . ?
N9 C9 1.466(7) . ?
C01C H01G 0.9900 . ?
C01C H01H 0.9900 . ?
C01C C02O 1.536(8) . ?
C01C C011 1.529(7) . ?
C6 H6A 0.9900 . ?
C6 H6B 0.9900 . ?
C6 C7 1.454(8) . ?
C01E H01I 0.9500 . ?
C01F C02D 1.411(9) . ?
C01G H01J 0.9900 . ?
C01G H01K 0.9900 . ?
C01G C01K 1.558(8) . ?
C01H H01L 0.9900 . ?
C01H H01M 0.9900 . ?
C01H C02A 1.490(7) . ?
C01I H01N 0.9500 . ?
C01I C01J 1.390(8) . ?
C01I C02I 1.363(10) . ?
C01J C01V 1.516(9) . ?
C01K H01O 0.9800 . ?
C01K H01P 0.9800 . ?
C01K H01Q 0.9800 . ?
C01L H01R 0.9500 . ?
C01M H01S 0.9900 . ?
C01M H01T 0.9900 . ?
C01M C02X 1.513(9) . ?
C01N C01U 1.550(9) . ?
C01N C025 1.401(7) . ?
C01O H01U 0.9500 . ?
C01O C020 1.356(10) . ?
C01O C022 1.409(7) . ?
C01P H01V 0.9900 . ?
C01P H01W 0.9900 . ?
C01P C01X 1.503(8) . ?
C01R H01X 0.9900 . ?
C01R H01Y 0.9900 . ?
C01R C02Q 1.537(8) . ?
C01S H01Z 0.9900 . ?
C01S H 0.9900 . ?
C01S C01W 1.518(8) . ?
C01S C02U 1.504(8) . ?
C01T H16 0.9500 . ?
C01T C02C 1.321(11) . ?
C01T C038 1.406(12) . ?
C01U H01 0.9900 . ?
C01U HA 0.9900 . ?
C01U C037 1.510(8) . ?
C01V H1 0.9900 . ?
C01V HB 0.9900 . ?
C01V C02E 1.520(9) . ?
C01X H2 0.9800 . ?
C01X HC 0.9800 . ?
C01X HD 0.9800 . ?
C01Z H3 0.9500 . ?
C020 H020 0.9500 . ?
C12 H12A 0.9800 . ?
C12 H12B 0.9800 . ?
C12 H12C 0.9800 . ?
C12 C11 1.510(8) . ?
C023 H023 0.9500 . ?
C023 C02H 1.417(7) . ?
C023 C02S 1.370(9) . ?
C024 H02A 0.9900 . ?
C024 H02B 0.9900 . ?
C024 C028 1.515(8) . ?
C024 C033 1.522(8) . ?
C025 C02H 1.403(7) . ?
C026 H026 0.9500 . ?
C026 C028 1.400(8) . ?
C026 C02N 1.385(9) . ?
C027 H02C 0.9800 . ?
C027 H02D 0.9800 . ?
C027 H02E 0.9800 . ?
C029 H02F 0.9800 . ?
C029 H02G 0.9800 . ?
C029 H02H 0.9800 . ?
C029 C02F 1.511(8) . ?
C02A H02I 0.9800 . ?
C02A H02J 0.9800 . ?
C02A H02K 0.9800 . ?
C11 H11A 0.9900 . ?
C11 H11B 0.9900 . ?
C02C H17 0.9500 . ?
C02C C02J 1.378(10) . ?
C02D H02L 0.9500 . ?
C02D C02I 1.378(10) . ?
C02E H02M 0.9800 . ?
C02E H02N 0.9800 . ?
C02E H02O 0.9800 . ?
C02F H02P 0.9900 . ?
C02F H02Q 0.9900 . ?
C02H C02K 1.500(8) . ?
C02I H02R 0.9500 . ?
C02J H18 0.9500 . ?
C02J C031 1.389(9) . ?
C02K H02S 0.9900 . ?
C02K H02T 0.9900 . ?
C02K C02R 1.499(8) . ?
C02L H02U 0.9500 . ?
C02M H02V 0.9900 . ?
C02M H02W 0.9900 . ?
C02N H02X 0.9500 . ?
C02O H02Y 0.9800 . ?
C02O HE 0.9800 . ?
C02O HF 0.9800 . ?
C02P H02Z 0.9500 . ?
C02P C014 1.3900 . ?
C02P C011 1.3900 . ?
C014 H014 0.9500 . ?
C014 C02G 1.3900 . ?
C02G H02 0.9500 . ?
C02G C01Q 1.3900 . ?
C01Q C00F 1.3900 . ?
C01Q C02T 1.519(6) . ?
C00F C011 1.3900 . ?
C02Q H6 0.9800 . ?
C02Q HG 0.9800 . ?
C02Q HH 0.9800 . ?
C02R H7 0.9800 . ?
C02R HI 0.9800 . ?
C02R HJ 0.9800 . ?
C02S H9 0.9500 . ?
C02T H10 0.9900 . ?
C02T HK 0.9900 . ?
C02T C02Z 1.520(10) . ?
C02U H11 0.9800 . ?
C02U HL 0.9800 . ?
C02U HM 0.9800 . ?
C4 H4A 0.9900 . ?
C4 H4B 0.9900 . ?
C4 C5 1.519(9) . ?
C9 H9A 0.9900 . ?
C9 H9B 0.9900 . ?
C9 C10 1.462(10) . ?
C02X H12 0.9800 . ?
C02X HN 0.9800 . ?
C02X HO 0.9800 . ?
C02Y H19 0.9500 . ?
C02Y C031 1.327(10) . ?
C02Y C038 1.423(10) . ?
C02Z H15 0.9800 . ?
C02Z HP 0.9800 . ?
C02Z HQ 0.9800 . ?
C7 H7A 0.9800 . ?
C7 H7B 0.9800 . ?
C7 H7C 0.9800 . ?
C031 H031 0.9500 . ?
C10 H10A 0.9800 . ?
C10 H10B 0.9800 . ?
C10 H10C 0.9800 . ?
C033 H03A 0.9800 . ?
C033 H03B 0.9800 . ?
C033 H03C 0.9800 . ?
C3 H3A 0.9500 . ?
C5 H5A 0.9800 . ?
C5 H5B 0.9800 . ?
C5 H5C 0.9800 . ?
C036 H03D 0.9800 . ?
C036 H03E 0.9800 . ?
C036 H03F 0.9800 . ?
C037 H03G 0.9800 . ?
C037 H03H 0.9800 . ?
C037 H03I 0.9800 . ?
C038 H038 0.9500 . ?

loop_
_geom_torsion_atom_site_label_1
_geom_torsion_atom_site_label_2
_geom_torsion_atom_site_label_3
_geom_torsion_atom_site_label_4
_geom_torsion
_geom_torsion_site_symmetry_1
_geom_torsion_site_symmetry_2
_geom_torsion_site_symmetry_3
_geom_torsion_site_symmetry_4
_geom_torsion_publ_flag
Zn1 N8 C8 N9 -5.8(12) . . . . ?
Zn1 N2 C2 N5 176.4(3) . . . . ?
Zn1 N2 C2 N3 -2.3(7) . . . . ?
Zn1 N2 C025 C01N -98.3(5) . . . . ?
Zn1 N2 C025 C02H 78.8(5) . . . . ?
Zn1 N6 C3 N7 -174.2(5) . . . . ?
Zn1 N1 C017 C00T -102.1(5) . . . . ?
Zn1 N1 C017 C022 78.9(6) . . . . ?
Zn1 N1 C1 N4 -169.1(3) . . . . ?
Zn1 N1 C1 N3 12.2(7) . . . . ?
Zn2 N8 C8 N9 178.6(5) . . . . ?
Zn2 N11 C13 N12 -9.6(6) . . . . ?
Zn2 N11 C13 N14 171.9(3) . . . . ?
Zn2 N11 C00O C00M -77.8(5) . . . . ?
Zn2 N11 C00O C028 99.7(5) . . . . ?
Zn2 N6 C3 N7 -24.9(11) . . . . ?
Zn2 N10 C14 N12 5.2(6) . . . . ?
Zn2 N10 C14 N13 -173.5(3) . . . . ?
Zn2 N10 C00F C01Q 89.8(3) . . . . ?
Zn2 N10 C00F C011 -89.3(3) . . . . ?
N8 C8 N9 C11 -2.3(11) . . . . ?
N8 C8 N9 C9 165.5(7) . . . . ?
N11 C13 N14 C012 -170.8(4) . . . . ?
N11 C00O C028 C024 -0.2(8) . . . . ?
N11 C00O C028 C026 -178.8(5) . . . . ?
N4 C00E C00V C00Z 178.1(4) . . . . ?
N4 C00E C00V C01G 2.1(7) . . . . ?
N4 C00E C01W C018 -178.2(5) . . . . ?
N4 C00E C01W C01S 3.3(7) . . . . ?
N5 C00L C01F C00S -2.2(7) . . . . ?
N5 C00L C01F C02D 175.4(4) . . . . ?
N5 C00L C01J C01I -174.7(4) . . . . ?
N5 C00L C01J C01V 6.1(7) . . . . ?
N2 C025 C02H C023 -176.6(5) . . . . ?
N2 C025 C02H C02K 3.7(7) . . . . ?
N10 C00F C011 C01C -0.9(5) . . . . ?
N10 C00F C011 C02P 179.1(4) . . . . ?
N12 C13 N14 C012 10.4(6) . . . . ?
C13 N11 C00O C00M 100.6(6) . . . . ?
C13 N11 C00O C028 -81.8(6) . . . . ?
C13 N12 C14 N10 15.3(7) . . . . ?
C13 N12 C14 N13 -165.9(4) . . . . ?
C13 N14 C012 C00K 103.3(5) . . . . ?
C13 N14 C012 C00W -77.8(6) . . . . ?
C8 N9 C11 C12 -147.7(6) . . . . ?
C8 N9 C9 C10 -102.3(8) . . . . ?
C00E N4 C1 N3 -11.8(6) . . . . ?
C00E N4 C1 N1 169.3(4) . . . . ?
C00E C00V C00Z C02L -0.2(8) . . . . ?
C00E C00V C01G C01K 80.9(6) . . . . ?
C2 N5 C00L C01F 72.4(6) . . . . ?
C2 N5 C00L C01J -113.4(5) . . . . ?
C2 N2 C025 C01N 91.1(6) . . . . ?
C2 N2 C025 C02H -91.8(6) . . . . ?
C2 N3 C1 N4 -167.3(4) . . . . ?
C2 N3 C1 N1 11.4(7) . . . . ?
N1 C017 C022 C010 -1.6(8) . . . . ?
N1 C017 C022 C01O -179.7(5) . . . . ?
C00L N5 C2 N2 166.7(4) . . . . ?
C00L N5 C2 N3 -14.4(6) . . . . ?
C00L C01F C02D C02I -1.3(8) . . . . ?
C00L C01J C01V C02E 109.4(7) . . . . ?
C00M C00O C028 C024 177.4(5) . . . . ?
C00M C00O C028 C026 -1.2(8) . . . . ?
C00M C013 C02N C026 0.8(10) . . . . ?
C00O N11 C13 N12 171.9(4) . . . . ?
C00O N11 C13 N14 -6.6(6) . . . . ?
C00O C00M C013 C02N -0.8(9) . . . . ?
C00O C00M C02F C029 -146.2(6) . . . . ?
C00R C00Y C019 C01Z 1.5(8) . . . . ?
C00S C01F C02D C02I 176.3(5) . . . . ?
C00T C015 C020 C01O -1.1(10) . . . . ?
C00T C017 C022 C010 179.3(5) . . . . ?
C00T C017 C022 C01O 1.2(8) . . . . ?
C14 N10 C00F C01Q -101.2(4) . . . . ?
C14 N10 C00F C011 79.7(5) . . . . ?
C14 N12 C13 N11 -12.8(7) . . . . ?
C14 N12 C13 N14 165.8(4) . . . . ?
C14 N13 C00X C00Q 114.5(5) . . . . ?
C14 N13 C00X C00R -70.8(6) . . . . ?
C00V C00E C01W C018 -1.3(7) . . . . ?
C00V C00E C01W C01S -179.9(4) . . . . ?
C00V C00Z C02L C018 -0.8(9) . . . . ?
C00X N13 C14 N10 -168.1(4) . . . . ?
C00X N13 C14 N12 13.0(7) . . . . ?
C00X C00Q C01M C02X -113.9(6) . . . . ?
C00X C00Q C01Z C019 1.7(8) . . . . ?
C00X C00R C00Y C019 1.1(8) . . . . ?
C00X C00R C02M C016 -164.1(5) . . . . ?
C00Y C00R C00X N13 -176.9(4) . . . . ?
C00Y C00R C00X C00Q -2.3(7) . . . . ?
C00Y C00R C02M C016 13.8(8) . . . . ?
C00Y C019 C01Z C00Q -2.9(9) . . . . ?
C00Z C00V C01G C01K -95.0(6) . . . . ?
C012 C00K C01L C00N 1.9(7) . . . . ?
C012 C00K C01P C01X -172.6(5) . . . . ?
C012 C00W C01E C00N 2.6(7) . . . . ?
C012 C00W C01H C02A -83.5(6) . . . . ?
C013 C00M C00O N11 178.5(5) . . . . ?
C013 C00M C00O C028 1.0(8) . . . . ?
C013 C00M C02F C029 33.6(9) . . . . ?
C015 C00T C017 N1 -179.9(5) . . . . ?
C015 C00T C017 C022 -0.9(9) . . . . ?
C015 C00T C01R C02Q -3.1(10) . . . . ?
C017 N1 C1 N4 10.6(6) . . . . ?
C017 N1 C1 N3 -168.0(5) . . . . ?
C017 C00T C015 C020 0.7(9) . . . . ?
C017 C00T C01R C02Q 177.8(6) . . . . ?
C01A C01N C01U C037 -87.2(6) . . . . ?
C01A C01N C025 N2 178.6(5) . . . . ?
C01A C01N C025 C02H 1.6(8) . . . . ?
C6 N7 C4 C5 -111.0(6) . . . . ?
C6 N7 C3 N6 -2.8(10) . . . . ?
C01E C00N C01L C00K -0.6(8) . . . . ?
C01E C00W C012 N14 179.8(4) . . . . ?
C01E C00W C012 C00K -1.3(7) . . . . ?
C01E C00W C01H C02A 94.0(6) . . . . ?
C01F C00L C01J C01I -0.6(7) . . . . ?
C01F C00L C01J C01V -179.8(5) . . . . ?
C01F C02D C02I C01I 0.3(8) . . . . ?
C01G C00V C00Z C02L 175.8(5) . . . . ?
C01H C00W C012 N14 -2.7(7) . . . . ?
C01H C00W C012 C00K 176.2(4) . . . . ?
C01H C00W C01E C00N -175.0(4) . . . . ?
C01I C01J C01V C02E -69.8(7) . . . . ?
C01J C00L C01F C00S -176.2(4) . . . . ?
C01J C00L C01F C02D 1.4(7) . . . . ?
C01J C01I C02I C02D 0.6(9) . . . . ?
C01L C00K C012 N14 178.0(4) . . . . ?
C01L C00K C012 C00W -0.9(7) . . . . ?
C01L C00K C01P C01X 8.1(7) . . . . ?
C01L C00N C01E C00W -1.7(8) . . . . ?
C01M C00Q C00X N13 -3.8(7) . . . . ?
C01M C00Q C00X C00R -178.5(4) . . . . ?
C01M C00Q C01Z C019 -178.9(5) . . . . ?
C01N C01A C02S C023 3.6(8) . . . . ?
C01N C025 C02H C023 0.4(7) . . . . ?
C01N C025 C02H C02K -179.3(5) . . . . ?
C01P C00K C012 N14 -1.3(6) . . . . ?
C01P C00K C012 C00W 179.8(4) . . . . ?
C01P C00K C01L C00N -178.9(5) . . . . ?
C01R C00T C015 C020 -178.4(6) . . . . ?
C01R C00T C017 N1 -0.8(8) . . . . ?
C01R C00T C017 C022 178.3(5) . . . . ?
C01T C02C C02J C031 0.5(9) . . . . ?
C01U C01N C025 N2 -6.6(8) . . . . ?
C01U C01N C025 C02H 176.4(5) . . . . ?
C01W C00E C00V C00Z 1.2(7) . . . . ?
C01W C00E C00V C01G -174.7(4) . . . . ?
C01W C018 C02L C00Z 0.7(9) . . . . ?
C1 N4 C00E C00V 80.0(6) . . . . ?
C1 N4 C00E C01W -103.1(5) . . . . ?
C1 N3 C2 N5 164.0(4) . . . . ?
C1 N3 C2 N2 -17.2(7) . . . . ?
C1 N1 C017 C00T 78.2(6) . . . . ?
C1 N1 C017 C022 -100.9(6) . . . . ?
C01Z C00Q C00X N13 175.6(4) . . . . ?
C01Z C00Q C00X C00R 0.9(7) . . . . ?
C01Z C00Q C01M C02X 66.8(7) . . . . ?
C020 C01O C022 C010 -179.6(6) . . . . ?
C020 C01O C022 C017 -1.6(9) . . . . ?
C022 C01O C020 C015 1.5(10) . . . . ?
C023 C02H C02K C02R 4.7(10) . . . . ?
C025 N2 C2 N5 -13.0(6) . . . . ?
C025 N2 C2 N3 168.2(4) . . . . ?
C025 C01N C01U C037 98.0(6) . . . . ?
C025 C02H C02K C02R -175.6(6) . . . . ?
C027 C010 C022 C017 145.0(6) . . . . ?
C027 C010 C022 C01O -37.0(9) . . . . ?
C028 C026 C02N C013 -1.1(10) . . . . ?
C11 N9 C9 C10 65.5(8) . . . . ?
C02C C01T C038 C02Y 3.6(10) . . . . ?
C02C C02J C031 C02Y -1.1(9) . . . . ?
C02F C00M C00O N11 -1.7(8) . . . . ?
C02F C00M C00O C028 -179.2(5) . . . . ?
C02F C00M C013 C02N 179.4(6) . . . . ?
C02H C023 C02S C01A -1.5(8) . . . . ?
C02I C01I C01J C00L -0.5(8) . . . . ?
C02I C01I C01J C01V 178.8(5) . . . . ?
C02L C018 C01W C00E 0.3(8) . . . . ?
C02L C018 C01W C01S 178.8(5) . . . . ?
C02M C00R C00X N13 1.1(7) . . . . ?
C02M C00R C00X C00Q 175.7(4) . . . . ?
C02M C00R C00Y C019 -176.8(5) . . . . ?
C02N C026 C028 C00O 1.3(9) . . . . ?
C02N C026 C028 C024 -177.3(6) . . . . ?
C02O C01C C011 C02P -9.9(7) . . . . ?
C02O C01C C011 C00F 170.1(5) . . . . ?
C02P C014 C02G C01Q 0.0 . . . . ?
C014 C02P C011 C01C 180.0(4) . . . . ?
C014 C02P C011 C00F 0.0 . . . . ?
C014 C02G C01Q C00F 0.0 . . . . ?
C014 C02G C01Q C02T -173.7(4) . . . . ?
C02G C01Q C00F N10 -179.1(4) . . . . ?
C02G C01Q C00F C011 0.0 . . . . ?
C02G C01Q C02T C02Z -93.0(5) . . . . ?
C01Q C00F C011 C01C -180.0(4) . . . . ?
C01Q C00F C011 C02P 0.0 . . . . ?
C00F N10 C14 N12 -163.5(4) . . . . ?
C00F N10 C14 N13 17.7(6) . . . . ?
C00F C01Q C02T C02Z 93.4(5) . . . . ?
C011 C02P C014 C02G 0.0 . . . . ?
C02S C01A C01N C01U -178.6(5) . . . . ?
C02S C01A C01N C025 -3.6(8) . . . . ?
C02S C023 C02H C025 -0.5(8) . . . . ?
C02S C023 C02H C02K 179.2(6) . . . . ?
C02T C01Q C00F N10 -5.6(5) . . . . ?
C02T C01Q C00F C011 173.5(5) . . . . ?
C02U C01S C01W C00E 169.9(5) . . . . ?
C02U C01S C01W C018 -8.5(8) . . . . ?
C4 N7 C6 C7 61.3(8) . . . . ?
C4 N7 C3 N6 163.1(6) . . . . ?
C9 N9 C11 C12 44.2(8) . . . . ?
C031 C02Y C038 C01T -4.0(9) . . . . ?
C033 C024 C028 C00O 163.7(6) . . . . ?
C033 C024 C028 C026 -17.7(9) . . . . ?
C3 N7 C6 C7 -132.5(6) . . . . ?
C3 N7 C4 C5 82.9(7) . . . . ?
C036 C00S C01F C00L 161.7(5) . . . . ?
C036 C00S C01F C02D -15.7(8) . . . . ?
C038 C01T C02C C02J -1.9(10) . . . . ?
C038 C02Y C031 C02J 2.9(9) . . . . ?
